data_7105289
loop_
_publ_author_name
'Arnold, Polly L'
'Potter, Natalie A'
'Carmichael, Christopher D'
'Slawin, Alexandra M Z'
'Roussel, Paul'
'Love, Jason B'

_publ_section_title
;
 Constructing cerium supramolecular wheels and encapsulating uranium
 with a Schiff-base calixpyrrole ligand.
;
_journal_issue 11
_journal_name_full 'Chemical communications (Cambridge, England)'
_journal_page_first 1833
_journal_page_last 1835
_journal_paper_doi 10.1039/b921132b
_journal_volume 46
_journal_year 2010
_chemical_formula_moiety 'C138 H142 Ce3 N24, C60 H60'
_chemical_formula_sum 'C198 H202 Ce3 N24'
_chemical_formula_weight 3338.20
_chemical_name_systematic
;
?
;
_space_group_IT_number 2
_symmetry_cell_setting triclinic
_symmetry_space_group_name_Hall '-P 1'
_symmetry_space_group_name_H-M 'P -1'
_atom_sites_solution_hydrogens geom
_atom_sites_solution_primary direct
_atom_sites_solution_secondary difmap
_audit_creation_method SHELXL-97
_cell_angle_alpha 75.830(2)
_cell_angle_beta 86.608(2)
_cell_angle_gamma 83.598(2)
_cell_formula_units_Z 2
_cell_length_a 19.2737(5)
_cell_length_b 20.1203(6)
_cell_length_c 22.5956(6)
_cell_measurement_reflns_used 9690
_cell_measurement_temperature 150(2)
_cell_measurement_theta_max 61.0
_cell_measurement_theta_min 4.9
_cell_volume 8438.2(4)
_computing_structure_refinement 'SHELXL-97 (Sheldrick, 2008)'
_diffrn_ambient_temperature 150(2)
_diffrn_measured_fraction_theta_full 0.997
_diffrn_measured_fraction_theta_max 0.901
_diffrn_measurement_device_type 'Bruker SMART APEX CCD area detector'
_diffrn_measurement_method 'omega scans'
_diffrn_radiation_monochromator graphite
_diffrn_radiation_source 'fine-focus sealed tube'
_diffrn_radiation_type MoK\a
_diffrn_radiation_wavelength 0.71073
_diffrn_reflns_av_R_equivalents 0.0687
_diffrn_reflns_av_sigmaI/netI 0.0855
_diffrn_reflns_limit_h_max 26
_diffrn_reflns_limit_h_min -26
_diffrn_reflns_limit_k_max 28
_diffrn_reflns_limit_k_min -28
_diffrn_reflns_limit_l_max 31
_diffrn_reflns_limit_l_min -30
_diffrn_reflns_number 131903
_diffrn_reflns_theta_full 27.50
_diffrn_reflns_theta_max 30.55
_diffrn_reflns_theta_min 1.53
_diffrn_standards_decay_% 0
_diffrn_standards_number 0
_exptl_absorpt_coefficient_mu 0.857
_exptl_absorpt_correction_T_max 0.7461
_exptl_absorpt_correction_T_min 0.4614
_exptl_absorpt_correction_type multi-scan
_exptl_absorpt_process_details SADABS
_exptl_crystal_colour Orange
_exptl_crystal_density_diffrn 1.314
_exptl_crystal_density_method 'not measured'
_exptl_crystal_description Prism
_exptl_crystal_F_000 3464
_exptl_crystal_size_max 0.47
_exptl_crystal_size_mid 0.35
_exptl_crystal_size_min 0.1
_refine_diff_density_max 2.462
_refine_diff_density_min -2.161
_refine_diff_density_rms 0.126
_refine_ls_extinction_method none
_refine_ls_goodness_of_fit_ref 1.186
_refine_ls_hydrogen_treatment 'riding model'
_refine_ls_matrix_type fullcycle
_refine_ls_number_parameters 1950
_refine_ls_number_reflns 46583
_refine_ls_number_restraints 30
_refine_ls_restrained_S_all 1.185
_refine_ls_R_factor_all 0.1021
_refine_ls_R_factor_gt 0.0752
_refine_ls_shift/su_max 0.007
_refine_ls_shift/su_mean 0.001
_refine_ls_structure_factor_coef Fsqd
_refine_ls_weighting_details 'calc w=1/[\s^2^(Fo^2^)+(0.0269P)^2^+24.4632P] where P=(Fo^2^+2Fc^2^)/3'
_refine_ls_weighting_scheme calc
_refine_ls_wR_factor_gt 0.1397
_refine_ls_wR_factor_ref 0.1506
_reflns_number_gt 36691
_reflns_number_total 46583
_reflns_threshold_expression >2\s(I)
_cod_data_source_file b921132b.txt
_cod_data_source_block jl8025_CeHL3
_cod_depositor_comments
;
The following automatic conversions were performed:
'_symmetry_cell_setting' value 'Triclinic' changed to 'triclinic'
according to '/home/saulius/struct/CIF-dictionaries/cif_core.dic'
dictionary named 'cif_core.dic' version 2.4.1 from 2010-06-29.

Automatic conversion script
Id: cif_fix_enum 1527 2010-12-29 10:47:43Z saulius 
;
_cod_original_sg_symbol_H-M P-1
_cod_database_code 7105289

loop_
_symmetry_equiv_pos_as_xyz
'x, y, z'
'-x, -y, -z'

loop_
_atom_site_label
_atom_site_type_symbol
_atom_site_fract_x
_atom_site_fract_y
_atom_site_fract_z
_atom_site_U_iso_or_equiv
_atom_site_adp_type
_atom_site_occupancy
_atom_site_symmetry_multiplicity
_atom_site_calc_flag
_atom_site_refinement_flags
_atom_site_disorder_assembly
_atom_site_disorder_group
C1 C 1.4863(2) 1.0334(2) 0.8856(2) 0.0242(9) Uani 1 1 d . . .
H1 H 1.5158 0.9947 0.9063 0.029 Uiso 1 1 calc R . .
C2 C 1.5059(2) 1.0704(2) 0.8271(2) 0.0239(9) Uani 1 1 d . . .
C3 C 1.5619(3) 1.0527(3) 0.7894(2) 0.0357(12) Uani 1 1 d . . .
H3 H 1.5973 1.0154 0.7998 0.043 Uiso 1 1 calc R . .
C4 C 1.5549(3) 1.1008(3) 0.7338(2) 0.0383(13) Uani 1 1 d . . .
H4 H 1.5850 1.1028 0.6987 0.046 Uiso 1 1 calc R . .
C5 C 1.4951(2) 1.1460(3) 0.7392(2) 0.0280(10) Uani 1 1 d . A .
C6 C 1.4670(3) 1.2067(3) 0.6897(2) 0.0292(11) Uani 1 1 d . . .
C7 C 1.4989(3) 1.2008(3) 0.6267(2) 0.0422(14) Uani 1 1 d . A .
C8 C 1.4811(3) 1.1377(4) 0.6054(3) 0.0506(17) Uani 1 1 d . . .
H8A H 1.5003 1.0954 0.6337 0.076 Uiso 1 1 calc R A .
H8B H 1.5015 1.1394 0.5644 0.076 Uiso 1 1 calc R . .
H8C H 1.4303 1.1381 0.6046 0.076 Uiso 1 1 calc R . .
C9 C 1.4802(4) 1.2783(4) 0.7032(4) 0.032(2) Uani 0.692(11) 1 d PU A 1
H9A H 1.4673 1.3158 0.6671 0.038 Uiso 0.692(11) 1 calc PR A 1
H9B H 1.4492 1.2860 0.7379 0.038 Uiso 0.692(11) 1 calc PR A 1
C10 C 1.5558(4) 1.2822(5) 0.7182(5) 0.047(3) Uani 0.692(11) 1 d PU A 1
H10A H 1.5699 1.2439 0.7527 0.071 Uiso 0.692(11) 1 calc PR A 1
H10B H 1.5594 1.3260 0.7290 0.071 Uiso 0.692(11) 1 calc PR A 1
H10C H 1.5864 1.2794 0.6825 0.071 Uiso 0.692(11) 1 calc PR A 1
C9A C 1.5089(9) 1.2606(9) 0.7046(8) 0.031(5) Uani 0.308(11) 1 d PU A 2
H9A1 H 1.4984 1.2638 0.7473 0.038 Uiso 0.308(11) 1 calc PR A 2
H9A2 H 1.5596 1.2470 0.7002 0.038 Uiso 0.308(11) 1 calc PR A 2
C10A C 1.4895(11) 1.3302(10) 0.6611(8) 0.042(5) Uani 0.308(11) 1 d PU A 2
H10D H 1.5034 1.3277 0.6192 0.063 Uiso 0.308(11) 1 calc PR A 2
H10E H 1.5136 1.3655 0.6722 0.063 Uiso 0.308(11) 1 calc PR A 2
H10F H 1.4389 1.3421 0.6638 0.063 Uiso 0.308(11) 1 calc PR A 2
C11 C 1.3880(2) 1.2140(2) 0.6873(2) 0.0251(10) Uani 1 1 d . A .
C12 C 1.3483(3) 1.2342(3) 0.6346(2) 0.0324(11) Uani 1 1 d . . .
H12 H 1.3660 1.2454 0.5936 0.039 Uiso 1 1 calc R A .
C13 C 1.2787(3) 1.2347(3) 0.6533(2) 0.0326(11) Uani 1 1 d . A .
H13 H 1.2395 1.2455 0.6279 0.039 Uiso 1 1 calc R . .
C14 C 1.2776(2) 1.2163(2) 0.7170(2) 0.0236(9) Uani 1 1 d . . .
C15 C 1.2187(2) 1.2163(2) 0.7567(2) 0.0241(9) Uani 1 1 d . A .
H15 H 1.1737 1.2218 0.7402 0.029 Uiso 1 1 calc R . .
C16 C 1.1653(2) 1.2293(2) 0.8506(2) 0.0198(9) Uani 1 1 d . . .
C17 C 1.1658(2) 1.1986(2) 0.9129(2) 0.0234(9) Uani 1 1 d . . .
H17 H 1.2005 1.1616 0.9273 0.028 Uiso 1 1 calc R . .
C18 C 1.1220(3) 1.1831(3) 1.0216(2) 0.0361(12) Uani 1 1 d . . .
H18A H 1.1301 1.2162 1.0453 0.054 Uiso 1 1 calc R . .
H18B H 1.1605 1.1463 1.0271 0.054 Uiso 1 1 calc R . .
H18C H 1.0780 1.1634 1.0356 0.054 Uiso 1 1 calc R . .
C19 C 1.1180(2) 1.2192(3) 0.9553(2) 0.0258(10) Uani 1 1 d . . .
C20 C 1.0675(2) 1.2738(3) 0.9344(2) 0.0266(10) Uani 1 1 d . . .
C21 C 1.0152(3) 1.2999(3) 0.9781(2) 0.0369(12) Uani 1 1 d . . .
H21A H 0.9906 1.2617 1.0022 0.055 Uiso 1 1 calc R . .
H21B H 0.9814 1.3353 0.9548 0.055 Uiso 1 1 calc R . .
H21C H 1.0397 1.3198 1.0054 0.055 Uiso 1 1 calc R . .
C22 C 1.0650(2) 1.3041(3) 0.8724(2) 0.0259(10) Uani 1 1 d . . .
H22 H 1.0295 1.3405 0.8584 0.031 Uiso 1 1 calc R . .
C23 C 1.1124(2) 1.2834(2) 0.8296(2) 0.0200(9) Uani 1 1 d . . .
C24 C 1.1446(2) 1.3536(2) 0.7333(2) 0.0254(10) Uani 1 1 d . . .
H24 H 1.1309 1.3723 0.6924 0.030 Uiso 1 1 calc R . .
C25 C 1.2107(2) 1.3725(3) 0.7455(2) 0.0276(10) Uani 1 1 d . . .
C26 C 1.2575(3) 1.4038(3) 0.7010(3) 0.0388(13) Uani 1 1 d . . .
H26 H 1.2497 1.4193 0.6584 0.047 Uiso 1 1 calc R . .
C27 C 1.3178(3) 1.4082(3) 0.7301(3) 0.0388(13) Uani 1 1 d . . .
H27 H 1.3588 1.4270 0.7108 0.047 Uiso 1 1 calc R . .
C28 C 1.3079(2) 1.3808(2) 0.7916(2) 0.0271(10) Uani 1 1 d . . .
C29 C 1.3539(2) 1.3748(2) 0.8451(2) 0.0280(10) Uani 1 1 d . . .
C30 C 1.3560(3) 1.4465(3) 0.8572(3) 0.0418(14) Uani 1 1 d . . .
H30A H 1.3074 1.4653 0.8645 0.050 Uiso 1 1 calc R . .
H30B H 1.3811 1.4406 0.8954 0.050 Uiso 1 1 calc R . .
C31 C 1.3899(3) 1.5000(3) 0.8078(3) 0.0524(17) Uani 1 1 d . . .
H31A H 1.4372 1.4814 0.7980 0.079 Uiso 1 1 calc R . .
H31B H 1.3921 1.5417 0.8224 0.079 Uiso 1 1 calc R . .
H31C H 1.3621 1.5113 0.7710 0.079 Uiso 1 1 calc R . .
C32 C 1.4274(3) 1.3440(3) 0.8307(3) 0.0412(14) Uani 1 1 d . . .
H32A H 1.4243 1.2978 0.8235 0.049 Uiso 1 1 calc R . .
H32B H 1.4456 1.3733 0.7924 0.049 Uiso 1 1 calc R . .
C33 C 1.4793(3) 1.3372(4) 0.8810(4) 0.064(2) Uani 1 1 d . . .
H33A H 1.4859 1.3831 0.8860 0.096 Uiso 1 1 calc R . .
H33B H 1.5242 1.3147 0.8698 0.096 Uiso 1 1 calc R . .
H33C H 1.4611 1.3095 0.9195 0.096 Uiso 1 1 calc R . .
C34 C 1.3242(2) 1.3276(3) 0.9018(2) 0.0281(10) Uani 1 1 d . . .
C35 C 1.2901(3) 1.3480(3) 0.9525(3) 0.0353(12) Uani 1 1 d . . .
H35 H 1.2773 1.3939 0.9560 0.042 Uiso 1 1 calc R . .
C36 C 1.2792(3) 1.2884(3) 0.9960(2) 0.0340(12) Uani 1 1 d . . .
H36 H 1.2578 1.2852 1.0354 0.041 Uiso 1 1 calc R . .
C37 C 1.3058(2) 1.2336(3) 0.9707(2) 0.0276(10) Uani 1 1 d . . .
C38 C 1.3133(2) 1.1633(3) 0.9999(2) 0.0244(9) Uani 1 1 d . . .
H38 H 1.3026 1.1492 1.0424 0.029 Uiso 1 1 calc R . .
C39 C 1.3530(2) 1.0480(2) 0.9992(2) 0.0228(9) Uani 1 1 d . . .
C40 C 1.3230(2) 1.0126(3) 1.0542(2) 0.0249(10) Uani 1 1 d . . .
H40 H 1.2877 1.0363 1.0748 0.030 Uiso 1 1 calc R . .
C41 C 1.3435(3) 0.9441(3) 1.0792(2) 0.0292(11) Uani 1 1 d . . .
C42 C 1.3067(3) 0.9067(3) 1.1369(2) 0.0386(13) Uani 1 1 d . . .
H42A H 1.2731 0.9395 1.1521 0.058 Uiso 1 1 calc R . .
H42B H 1.3412 0.8859 1.1680 0.058 Uiso 1 1 calc R . .
H42C H 1.2819 0.8706 1.1278 0.058 Uiso 1 1 calc R . .
C43 C 1.3971(3) 0.9095(2) 1.0501(2) 0.0289(10) Uani 1 1 d . . .
C44 C 1.4234(3) 0.8354(3) 1.0777(3) 0.0399(13) Uani 1 1 d . . .
H44A H 1.3860 0.8059 1.0784 0.060 Uiso 1 1 calc R . .
H44B H 1.4378 0.8309 1.1195 0.060 Uiso 1 1 calc R . .
H44C H 1.4634 0.8213 1.0531 0.060 Uiso 1 1 calc R . .
C45 C 1.4266(2) 0.9447(2) 0.9952(2) 0.0256(10) Uani 1 1 d . . .
H45 H 1.4628 0.9213 0.9753 0.031 Uiso 1 1 calc R . .
C46 C 1.4044(2) 1.0129(2) 0.9688(2) 0.0212(9) Uani 1 1 d . . .
C101 C 0.9707(2) 1.4761(2) 0.7488(2) 0.0252(10) Uani 1 1 d . . .
H101 H 0.9782 1.5223 0.7476 0.030 Uiso 1 1 calc R . .
C102 C 0.9276(2) 1.4400(2) 0.7953(2) 0.0257(10) Uani 1 1 d . . .
C103 C 0.8971(3) 1.4599(3) 0.8461(3) 0.0367(12) Uani 1 1 d . . .
H103 H 0.8974 1.5035 0.8552 0.044 Uiso 1 1 calc R . .
C104 C 0.8658(3) 1.4036(3) 0.8812(2) 0.0340(12) Uani 1 1 d . . .
H104 H 0.8410 1.4011 0.9192 0.041 Uiso 1 1 calc R . .
C105 C 0.8780(2) 1.3510(2) 0.8497(2) 0.0234(9) Uani 1 1 d . . .
C106 C 0.8551(2) 1.2787(2) 0.8675(2) 0.0229(9) Uani 1 1 d . . .
C107 C 0.7992(2) 1.2732(3) 0.8229(2) 0.0269(10) Uani 1 1 d . . .
H10G H 0.8204 1.2819 0.7811 0.032 Uiso 1 1 calc R . .
H10H H 0.7861 1.2254 0.8336 0.032 Uiso 1 1 calc R . .
C108 C 0.7329(3) 1.3224(3) 0.8227(2) 0.0385(13) Uani 1 1 d . . .
H10I H 0.7101 1.3128 0.8634 0.058 Uiso 1 1 calc R . .
H10J H 0.7011 1.3159 0.7928 0.058 Uiso 1 1 calc R . .
H10K H 0.7450 1.3700 0.8117 0.058 Uiso 1 1 calc R . .
C109 C 0.8246(2) 1.2644(3) 0.9339(2) 0.0286(10) Uani 1 1 d . . .
H10L H 0.8632 1.2618 0.9617 0.034 Uiso 1 1 calc R . .
H10M H 0.7911 1.3042 0.9380 0.034 Uiso 1 1 calc R . .
C110 C 0.7877(3) 1.1989(3) 0.9552(2) 0.0362(12) Uani 1 1 d . . .
H11A H 0.7429 1.2053 0.9351 0.054 Uiso 1 1 calc R . .
H11B H 0.7795 1.1891 0.9996 0.054 Uiso 1 1 calc R . .
H11C H 0.8170 1.1602 0.9446 0.054 Uiso 1 1 calc R . .
C111 C 0.9169(2) 1.2272(2) 0.8619(2) 0.0225(9) Uani 1 1 d . . .
C112 C 0.9502(2) 1.1751(2) 0.9069(2) 0.0269(10) Uani 1 1 d . . .
H112 H 0.9379 1.1646 0.9493 0.032 Uiso 1 1 calc R . .
C113 C 1.0041(3) 1.1416(3) 0.8794(2) 0.0290(10) Uani 1 1 d . . .
H113 H 1.0356 1.1037 0.8986 0.035 Uiso 1 1 calc R . .
C114 C 1.0030(2) 1.1747(2) 0.8170(2) 0.0229(9) Uani 1 1 d . . .
C115 C 1.0449(2) 1.1590(2) 0.7683(2) 0.0232(9) Uani 1 1 d . . .
H115 H 1.0784 1.1198 0.7756 0.028 Uiso 1 1 calc R . .
C116 C 1.0683(2) 1.1746(2) 0.6613(2) 0.0212(9) Uani 1 1 d . . .
C117 C 1.0952(2) 1.2243(2) 0.6141(2) 0.0238(9) Uani 1 1 d . . .
H117 H 1.0971 1.2689 0.6206 0.029 Uiso 1 1 calc R . .
C118 C 1.1197(2) 1.2128(3) 0.5579(2) 0.0259(10) Uani 1 1 d . . .
C119 C 1.1491(3) 1.2691(3) 0.5106(2) 0.0392(13) Uani 1 1 d . . .
H11D H 1.1450 1.3112 0.5255 0.059 Uiso 1 1 calc R . .
H11E H 1.1232 1.2775 0.4730 0.059 Uiso 1 1 calc R . .
H11F H 1.1984 1.2555 0.5022 0.059 Uiso 1 1 calc R . .
C120 C 1.1158(2) 1.1475(3) 0.5476(2) 0.0270(10) Uani 1 1 d . . .
C121 C 1.1402(3) 1.1317(3) 0.4873(2) 0.0364(12) Uani 1 1 d . . .
H12A H 1.1358 1.0832 0.4892 0.055 Uiso 1 1 calc R . .
H12B H 1.1892 1.1408 0.4789 0.055 Uiso 1 1 calc R . .
H12C H 1.1115 1.1610 0.4547 0.055 Uiso 1 1 calc R . .
C122 C 1.0900(2) 1.0969(2) 0.5946(2) 0.0254(10) Uani 1 1 d . . .
H122 H 1.0885 1.0523 0.5879 0.030 Uiso 1 1 calc R . .
C123 C 1.0661(2) 1.1085(2) 0.6509(2) 0.0225(9) Uani 1 1 d . . .
C124 C 0.9895(2) 1.0469(2) 0.7275(2) 0.0260(10) Uani 1 1 d . . .
H124 H 0.9875 1.0074 0.7605 0.031 Uiso 1 1 calc R . .
C125 C 0.9268(2) 1.0922(2) 0.7212(2) 0.0241(9) Uani 1 1 d . . .
C126 C 0.8692(2) 1.0874(3) 0.7613(2) 0.0298(11) Uani 1 1 d . . .
H126 H 0.8649 1.0532 0.7983 0.036 Uiso 1 1 calc R . .
C127 C 0.8194(2) 1.1406(2) 0.7381(2) 0.0275(10) Uani 1 1 d . . .
H127 H 0.7751 1.1500 0.7567 0.033 Uiso 1 1 calc R . .
C128 C 0.8453(2) 1.1783(2) 0.6825(2) 0.0216(9) Uani 1 1 d . . .
C129 C 0.8115(2) 1.2364(2) 0.6344(2) 0.0210(9) Uani 1 1 d . . .
C130 C 0.7655(2) 1.2057(3) 0.5958(2) 0.0242(10) Uani 1 1 d . . .
H13A H 0.7456 1.2435 0.5625 0.029 Uiso 1 1 calc R . .
H13B H 0.7957 1.1732 0.5766 0.029 Uiso 1 1 calc R . .
C131 C 0.7058(2) 1.1682(3) 0.6310(3) 0.0350(12) Uani 1 1 d . . .
H13C H 0.7248 1.1257 0.6591 0.053 Uiso 1 1 calc R . .
H13D H 0.6755 1.1569 0.6023 0.053 Uiso 1 1 calc R . .
H13E H 0.6786 1.1979 0.6543 0.053 Uiso 1 1 calc R . .
C132 C 0.7671(2) 1.2880(2) 0.6651(2) 0.0219(9) Uani 1 1 d . . .
H13F H 0.7370 1.2621 0.6977 0.026 Uiso 1 1 calc R . .
H13G H 0.7989 1.3109 0.6848 0.026 Uiso 1 1 calc R . .
C133 C 0.7210(3) 1.3433(3) 0.6223(2) 0.0316(11) Uani 1 1 d . . .
H13H H 0.7497 1.3679 0.5885 0.047 Uiso 1 1 calc R . .
H13I H 0.6978 1.3760 0.6448 0.047 Uiso 1 1 calc R . .
H13J H 0.6856 1.3218 0.6060 0.047 Uiso 1 1 calc R . .
C134 C 0.8688(2) 1.2719(2) 0.5928(2) 0.0198(8) Uani 1 1 d . . .
C135 C 0.8801(2) 1.2747(3) 0.5308(2) 0.0281(10) Uani 1 1 d . . .
H135 H 0.8558 1.2522 0.5072 0.034 Uiso 1 1 calc R . .
C136 C 0.9334(3) 1.3165(3) 0.5100(2) 0.0301(11) Uani 1 1 d . . .
H136 H 0.9522 1.3289 0.4695 0.036 Uiso 1 1 calc R . .
C137 C 0.9538(2) 1.3367(2) 0.5609(2) 0.0219(9) Uani 1 1 d . . .
C138 C 1.0015(2) 1.3839(2) 0.5613(2) 0.0226(9) Uani 1 1 d . . .
H138 H 1.0214 1.4076 0.5236 0.027 Uiso 1 1 calc R . .
C139 C 1.0594(2) 1.4507(2) 0.6120(2) 0.0222(9) Uani 1 1 d . . .
C140 C 1.1104(2) 1.4749(2) 0.5680(2) 0.0245(9) Uani 1 1 d . . .
H140 H 1.1176 1.4562 0.5331 0.029 Uiso 1 1 calc R . .
C141 C 1.1509(2) 1.5259(2) 0.5739(2) 0.0270(10) Uani 1 1 d . . .
C142 C 1.2074(3) 1.5488(3) 0.5267(3) 0.0397(13) Uani 1 1 d . . .
H14A H 1.2064 1.5254 0.4936 0.060 Uiso 1 1 calc R . .
H14B H 1.2530 1.5373 0.5457 0.060 Uiso 1 1 calc R . .
H14C H 1.1996 1.5988 0.5102 0.060 Uiso 1 1 calc R . .
C143 C 1.1394(3) 1.5540(2) 0.6251(2) 0.0285(10) Uani 1 1 d . . .
C144 C 1.1843(3) 1.6066(3) 0.6343(3) 0.0419(14) Uani 1 1 d . . .
H14D H 1.1700 1.6196 0.6726 0.063 Uiso 1 1 calc R . .
H14E H 1.1791 1.6474 0.6002 0.063 Uiso 1 1 calc R . .
H14F H 1.2333 1.5870 0.6362 0.063 Uiso 1 1 calc R . .
C145 C 1.0879(2) 1.5305(2) 0.6684(2) 0.0261(10) Uani 1 1 d . . .
H145 H 1.0800 1.5499 0.7029 0.031 Uiso 1 1 calc R . .
C146 C 1.0476(2) 1.4792(2) 0.6627(2) 0.0217(9) Uani 1 1 d . . .
C201 C 1.0061(2) 0.9210(2) 0.5970(2) 0.0272(10) Uani 1 1 d . . .
H201 H 0.9624 0.9194 0.5803 0.033 Uiso 1 1 calc R . .
C202 C 1.0668(2) 0.9243(2) 0.5592(2) 0.0251(10) Uani 1 1 d . . .
C203 C 1.0745(3) 0.9296(3) 0.4965(2) 0.0307(11) Uani 1 1 d . . .
H203 H 1.0386 0.9303 0.4692 0.037 Uiso 1 1 calc R . .
C204 C 1.1446(3) 0.9337(3) 0.4821(2) 0.0298(11) Uani 1 1 d . . .
H204 H 1.1665 0.9374 0.4428 0.036 Uiso 1 1 calc R . .
C205 C 1.1780(2) 0.9312(2) 0.5365(2) 0.0251(10) Uani 1 1 d . . .
C206 C 1.2546(3) 0.9314(3) 0.5470(2) 0.0279(10) Uani 1 1 d . . .
C207 C 1.2952(3) 0.9452(3) 0.4850(2) 0.0377(13) Uani 1 1 d . . .
H20A H 1.2813 0.9139 0.4612 0.045 Uiso 1 1 calc R . .
H20B H 1.2810 0.9930 0.4622 0.045 Uiso 1 1 calc R . .
C208 C 1.3753(3) 0.9357(4) 0.4891(3) 0.0531(17) Uani 1 1 d . . .
H20C H 1.3891 0.9590 0.5192 0.080 Uiso 1 1 calc R . .
H20D H 1.3965 0.9556 0.4491 0.080 Uiso 1 1 calc R . .
H20E H 1.3912 0.8865 0.5016 0.080 Uiso 1 1 calc R . .
C209 C 1.2808(3) 0.8611(3) 0.5881(2) 0.0319(11) Uani 1 1 d . . .
H20F H 1.3311 0.8613 0.5947 0.038 Uiso 1 1 calc R . .
H20G H 1.2560 0.8562 0.6283 0.038 Uiso 1 1 calc R . .
C210 C 1.2717(3) 0.7985(3) 0.5646(3) 0.0439(14) Uani 1 1 d . . .
H21D H 1.2226 0.7987 0.5556 0.066 Uiso 1 1 calc R . .
H21E H 1.2861 0.7567 0.5957 0.066 Uiso 1 1 calc R . .
H21F H 1.3006 0.7995 0.5273 0.066 Uiso 1 1 calc R . .
C211 C 1.2618(2) 0.9878(3) 0.5797(2) 0.0255(10) Uani 1 1 d . . .
C212 C 1.2932(2) 1.0490(3) 0.5586(2) 0.0310(11) Uani 1 1 d . . .
H212 H 1.3167 1.0637 0.5202 0.037 Uiso 1 1 calc R . .
C213 C 1.2833(2) 1.0842(3) 0.6046(2) 0.0301(11) Uani 1 1 d . . .
H213 H 1.2984 1.1278 0.6038 0.036 Uiso 1 1 calc R . .
C214 C 1.2466(2) 1.0428(2) 0.6523(2) 0.0221(9) Uani 1 1 d . . .
C215 C 1.2271(2) 1.0516(2) 0.7106(2) 0.0221(9) Uani 1 1 d . . .
H215 H 1.2380 1.0918 0.7217 0.026 Uiso 1 1 calc R . .
C216 C 1.1862(2) 1.0072(2) 0.8121(2) 0.0189(8) Uani 1 1 d . . .
C217 C 1.1250(2) 0.9831(2) 0.8424(2) 0.0216(9) Uani 1 1 d . . .
H217 H 1.0917 0.9702 0.8190 0.026 Uiso 1 1 calc R . .
C218 C 1.1097(2) 0.9769(2) 0.9035(2) 0.0219(9) Uani 1 1 d . . .
C219 C 1.0414(3) 0.9507(3) 0.9302(2) 0.0315(11) Uani 1 1 d . . .
H21G H 1.0184 0.9812 0.9548 0.047 Uiso 1 1 calc R . .
H21H H 1.0504 0.9040 0.9560 0.047 Uiso 1 1 calc R . .
H21I H 1.0112 0.9500 0.8970 0.047 Uiso 1 1 calc R . .
C220 C 1.1579(2) 0.9959(2) 0.9389(2) 0.0238(9) Uani 1 1 d . . .
C221 C 1.1439(3) 0.9950(3) 1.0050(2) 0.0344(12) Uani 1 1 d . . .
H22A H 1.1091 1.0334 1.0086 0.052 Uiso 1 1 calc R . .
H22B H 1.1873 0.9997 1.0234 0.052 Uiso 1 1 calc R . .
H22C H 1.1260 0.9514 1.0261 0.052 Uiso 1 1 calc R . .
C222 C 1.2193(2) 1.0196(2) 0.9095(2) 0.0233(9) Uani 1 1 d . . .
H222 H 1.2521 1.0328 0.9332 0.028 Uiso 1 1 calc R . .
C223 C 1.2357(2) 1.0251(2) 0.8477(2) 0.0195(8) Uani 1 1 d . . .
C224 C 1.3455(2) 1.0251(2) 0.7922(2) 0.0236(9) Uani 1 1 d . . .
H224 H 1.3828 1.0522 0.7767 0.028 Uiso 1 1 calc R . .
C225 C 1.3513(2) 0.9619(2) 0.7743(2) 0.0229(9) Uani 1 1 d . . .
C226 C 1.3938(2) 0.9454(3) 0.7272(2) 0.0293(10) Uani 1 1 d . . .
H226 H 1.4257 0.9739 0.7023 0.035 Uiso 1 1 calc R . .
C227 C 1.3813(2) 0.8799(3) 0.7227(2) 0.0287(10) Uani 1 1 d . . .
H227 H 1.4034 0.8558 0.6943 0.034 Uiso 1 1 calc R . .
C228 C 1.3313(2) 0.8562(2) 0.7670(2) 0.0230(9) Uani 1 1 d . . .
C229 C 1.3044(2) 0.7861(2) 0.7891(2) 0.0228(9) Uani 1 1 d . . .
C230 C 1.3578(2) 0.7398(3) 0.8349(2) 0.0292(10) Uani 1 1 d . . .
H23A H 1.3639 0.7634 0.8676 0.035 Uiso 1 1 calc R . .
H23B H 1.3376 0.6962 0.8543 0.035 Uiso 1 1 calc R . .
C231 C 1.4293(3) 0.7223(3) 0.8076(3) 0.0380(13) Uani 1 1 d . . .
H23C H 1.4246 0.6954 0.7775 0.057 Uiso 1 1 calc R . .
H23D H 1.4596 0.6952 0.8401 0.057 Uiso 1 1 calc R . .
H23E H 1.4498 0.7649 0.7876 0.057 Uiso 1 1 calc R . .
C232 C 1.2977(2) 0.7544(2) 0.7345(2) 0.0267(10) Uani 1 1 d . . .
H23F H 1.2611 0.7830 0.7079 0.032 Uiso 1 1 calc R . .
H23G H 1.3424 0.7564 0.7105 0.032 Uiso 1 1 calc R . .
C233 C 1.2797(3) 0.6803(3) 0.7515(3) 0.0391(13) Uani 1 1 d . . .
H23H H 1.3179 0.6506 0.7745 0.059 Uiso 1 1 calc R . .
H23I H 1.2732 0.6653 0.7143 0.059 Uiso 1 1 calc R . .
H23J H 1.2366 0.6772 0.7768 0.059 Uiso 1 1 calc R . .
C234 C 1.2333(2) 0.7934(2) 0.8213(2) 0.0215(9) Uani 1 1 d . . .
C235 C 1.2171(3) 0.7603(3) 0.8823(2) 0.0285(10) Uani 1 1 d . . .
H235 H 1.2487 0.7337 0.9118 0.034 Uiso 1 1 calc R . .
C236 C 1.1461(3) 0.7746(3) 0.8903(2) 0.0307(11) Uani 1 1 d . . .
H236 H 1.1191 0.7588 0.9266 0.037 Uiso 1 1 calc R . .
C237 C 1.1210(2) 0.8161(2) 0.83586(19) 0.0213(9) Uani 1 1 d . . .
C238 C 1.0504(2) 0.8368(2) 0.8222(2) 0.0237(9) Uani 1 1 d . . .
H238 H 1.0154 0.8207 0.8521 0.028 Uiso 1 1 calc R . .
C239 C 0.9606(2) 0.8901(2) 0.7551(2) 0.0239(9) Uani 1 1 d . . .
C240 C 0.9036(2) 0.8845(3) 0.7966(2) 0.0291(10) Uani 1 1 d . . .
H240 H 0.9119 0.8693 0.8391 0.035 Uiso 1 1 calc R . .
C241 C 0.8354(3) 0.9006(3) 0.7776(2) 0.0336(12) Uani 1 1 d . . .
C242 C 0.7761(3) 0.8938(3) 0.8244(2) 0.0431(15) Uani 1 1 d . . .
H24A H 0.7500 0.8557 0.8214 0.065 Uiso 1 1 calc R . .
H24B H 0.7450 0.9367 0.8170 0.065 Uiso 1 1 calc R . .
H24C H 0.7948 0.8844 0.8654 0.065 Uiso 1 1 calc R . .
C243 C 0.8236(3) 0.9240(3) 0.7149(3) 0.0377(13) Uani 1 1 d . . .
C244 C 0.7501(3) 0.9434(4) 0.6919(3) 0.064(2) Uani 1 1 d . . .
H24D H 0.7278 0.9814 0.7086 0.095 Uiso 1 1 calc R . .
H24E H 0.7231 0.9035 0.7051 0.095 Uiso 1 1 calc R . .
H24F H 0.7518 0.9578 0.6472 0.095 Uiso 1 1 calc R . .
C245 C 0.8802(2) 0.9301(3) 0.6736(2) 0.0332(11) Uani 1 1 d . . .
H245 H 0.8721 0.9458 0.6311 0.040 Uiso 1 1 calc R . .
C246 C 0.9485(2) 0.9137(2) 0.6928(2) 0.0234(9) Uani 1 1 d . . .
C300 C 0.1769(3) 0.4096(2) 0.3203(3) 0.082(3) Uani 1 1 d G . .
H300 H 0.1829 0.3684 0.3062 0.099 Uiso 1 1 calc R . .
C301 C 0.1301(3) 0.4149(2) 0.3685(2) 0.069(2) Uani 1 1 d G . .
H301 H 0.1041 0.3774 0.3874 0.083 Uiso 1 1 calc R . .
C302 C 0.1214(2) 0.4750(3) 0.38920(17) 0.0569(18) Uani 1 1 d G . .
H302 H 0.0894 0.4787 0.4222 0.068 Uiso 1 1 calc R . .
C303 C 0.1595(2) 0.52983(19) 0.36164(19) 0.0509(16) Uani 1 1 d G . .
H303 H 0.1535 0.5709 0.3758 0.061 Uiso 1 1 calc R . .
C304 C 0.2063(2) 0.5245(2) 0.3134(2) 0.0571(18) Uani 1 1 d G . .
H304 H 0.2323 0.5619 0.2946 0.068 Uiso 1 1 calc R . .
C305 C 0.2150(2) 0.4644(3) 0.2928(2) 0.078(3) Uani 1 1 d G . .
H305 H 0.2470 0.4607 0.2598 0.094 Uiso 1 1 calc R . .
C310 C 0.8166(6) 0.6922(4) 0.8261(4) 0.178(8) Uani 1 1 d G . .
H310 H 0.8195 0.7303 0.7920 0.214 Uiso 1 1 calc R . .
C311 C 0.8653(4) 0.6792(4) 0.8716(5) 0.156(8) Uani 1 1 d G . .
H311 H 0.9015 0.7084 0.8685 0.188 Uiso 1 1 calc R . .
C312 C 0.8611(3) 0.6234(5) 0.9216(4) 0.152(7) Uani 1 1 d G . .
H312 H 0.8944 0.6145 0.9526 0.182 Uiso 1 1 calc R . .
C313 C 0.8082(4) 0.5805(4) 0.9261(4) 0.144(6) Uani 1 1 d G . .
H313 H 0.8054 0.5424 0.9603 0.172 Uiso 1 1 calc R . .
C314 C 0.7595(3) 0.5935(5) 0.8807(5) 0.153(8) Uani 1 1 d G . .
H314 H 0.7234 0.5643 0.8838 0.183 Uiso 1 1 calc R . .
C315 C 0.7637(4) 0.6494(6) 0.8307(4) 0.166(8) Uani 1 1 d G . .
H315 H 0.7304 0.6583 0.7996 0.200 Uiso 1 1 calc R . .
C320 C 0.6529(2) 0.3493(2) 0.9902(2) 0.0517(16) Uani 1 1 d G . .
H320 H 0.6772 0.3147 0.9726 0.062 Uiso 1 1 calc R . .
C321 C 0.5812(2) 0.3498(2) 1.0020(2) 0.0516(16) Uani 1 1 d G . .
H321 H 0.5566 0.3156 0.9925 0.062 Uiso 1 1 calc R . .
C322 C 0.54559(16) 0.4003(3) 1.0278(2) 0.064(2) Uani 1 1 d G . .
H322 H 0.4966 0.4007 1.0358 0.077 Uiso 1 1 calc R . .
C323 C 0.5816(2) 0.4504(2) 1.0417(2) 0.075(2) Uani 1 1 d G . .
H323 H 0.5572 0.4849 1.0593 0.089 Uiso 1 1 calc R . .
C324 C 0.6532(2) 0.4499(2) 1.0299(2) 0.066(2) Uani 1 1 d G . .
H324 H 0.6778 0.4841 1.0395 0.080 Uiso 1 1 calc R . .
C325 C 0.68886(16) 0.3993(2) 1.0042(2) 0.0544(17) Uani 1 1 d G . .
H325 H 0.7378 0.3990 0.9961 0.065 Uiso 1 1 calc R . .
C330 C 0.5726(3) 0.6060(2) 0.7713(3) 0.088(3) Uani 1 1 d G . .
H330 H 0.5626 0.6542 0.7559 0.105 Uiso 1 1 calc R . .
C331 C 0.5798(3) 0.5788(3) 0.8337(3) 0.092(3) Uani 1 1 d G . .
H331 H 0.5747 0.6085 0.8609 0.110 Uiso 1 1 calc R . .
C332 C 0.5945(3) 0.5081(4) 0.8563(2) 0.096(3) Uani 1 1 d G . .
H332 H 0.5994 0.4896 0.8989 0.116 Uiso 1 1 calc R . .
C333 C 0.6019(3) 0.4647(2) 0.8166(4) 0.112(5) Uani 1 1 d G . .
H333 H 0.6119 0.4164 0.8320 0.134 Uiso 1 1 calc R . .
C334 C 0.5947(3) 0.4919(4) 0.7542(3) 0.121(5) Uani 1 1 d G . .
H334 H 0.5998 0.4622 0.7270 0.145 Uiso 1 1 calc R . .
C335 C 0.5800(3) 0.5625(4) 0.7316(2) 0.105(4) Uani 1 1 d G . .
H335 H 0.5751 0.5811 0.6890 0.126 Uiso 1 1 calc R . .
C340 C 0.4577(3) 0.6898(3) 0.6103(3) 0.094(3) Uani 1 1 d G . .
H340 H 0.4817 0.7131 0.6334 0.113 Uiso 1 1 calc R . .
C341 C 0.4253(3) 0.6316(4) 0.63956(19) 0.092(3) Uani 1 1 d G . .
H341 H 0.4271 0.6152 0.6827 0.111 Uiso 1 1 calc R . .
C342 C 0.3902(3) 0.5975(3) 0.6058(3) 0.093(3) Uani 1 1 d G . .
H342 H 0.3680 0.5578 0.6258 0.111 Uiso 1 1 calc R . .
C343 C 0.3875(3) 0.6216(3) 0.5427(3) 0.080(3) Uani 1 1 d G . .
H343 H 0.3635 0.5983 0.5196 0.097 Uiso 1 1 calc R . .
C344 C 0.4200(3) 0.6797(3) 0.51346(19) 0.074(2) Uani 1 1 d G . .
H344 H 0.4182 0.6962 0.4704 0.089 Uiso 1 1 calc R . .
C345 C 0.4551(3) 0.7138(3) 0.5473(3) 0.086(3) Uani 1 1 d G . .
H345 H 0.4773 0.7535 0.5273 0.103 Uiso 1 1 calc R . .
C350 C 0.0199(3) 0.6832(3) 0.7587(2) 0.078(2) Uani 1 1 d G . .
H350 H 0.0103 0.6592 0.7996 0.093 Uiso 1 1 calc R . .
C351 C 0.0825(3) 0.7126(3) 0.7435(2) 0.074(2) Uani 1 1 d G . .
H351 H 0.1156 0.7086 0.7740 0.089 Uiso 1 1 calc R . .
C352 C 0.0966(2) 0.7477(2) 0.6837(3) 0.076(3) Uani 1 1 d G . .
H352 H 0.1393 0.7678 0.6733 0.091 Uiso 1 1 calc R . .
C353 C 0.0481(3) 0.7534(2) 0.6391(2) 0.088(3) Uani 1 1 d G . .
H353 H 0.0577 0.7774 0.5982 0.105 Uiso 1 1 calc R . .
C354 C -0.0145(3) 0.7241(3) 0.6543(3) 0.094(3) Uani 1 1 d G . .
H354 H -0.0476 0.7280 0.6238 0.113 Uiso 1 1 calc R . .
C355 C -0.0285(2) 0.6889(3) 0.7141(3) 0.092(3) Uani 1 1 d G . .
H355 H -0.0713 0.6689 0.7245 0.111 Uiso 1 1 calc R . .
C360 C 0.1716(3) 0.5769(3) 0.8816(3) 0.086(3) Uani 1 1 d G . .
H360 H 0.2093 0.6050 0.8741 0.104 Uiso 1 1 calc R . .
C361 C 0.1233(3) 0.5812(3) 0.9290(3) 0.084(3) Uani 1 1 d G . .
H361 H 0.1278 0.6122 0.9539 0.100 Uiso 1 1 calc R . .
C362 C 0.0682(3) 0.5402(3) 0.9399(3) 0.107(4) Uani 1 1 d G . .
H362 H 0.0352 0.5431 0.9723 0.129 Uiso 1 1 calc R . .
C363 C 0.0616(3) 0.4949(3) 0.9035(3) 0.101(3) Uani 1 1 d G . .
H363 H 0.0240 0.4668 0.9109 0.121 Uiso 1 1 calc R . .
C364 C 0.1100(3) 0.4906(3) 0.8561(3) 0.082(3) Uani 1 1 d G . .
H364 H 0.1054 0.4596 0.8312 0.098 Uiso 1 1 calc R . .
C365 C 0.1650(3) 0.5316(3) 0.8452(2) 0.082(3) Uani 1 1 d G . .
H365 H 0.1981 0.5286 0.8128 0.099 Uiso 1 1 calc R . .
C370 C 0.3956(3) 0.1815(3) 0.1779(2) 0.097(4) Uani 1 1 d G . .
H370 H 0.3609 0.1772 0.2099 0.116 Uiso 1 1 calc R . .
C371 C 0.4550(3) 0.1347(2) 0.1833(2) 0.089(3) Uani 1 1 d G . .
H371 H 0.4609 0.0984 0.2191 0.107 Uiso 1 1 calc R . .
C372 C 0.5057(2) 0.1410(2) 0.1365(3) 0.075(3) Uani 1 1 d G . .
H372 H 0.5463 0.1090 0.1402 0.090 Uiso 1 1 calc R . .
C373 C 0.4971(2) 0.1941(3) 0.0842(2) 0.0620(19) Uani 1 1 d G . .
H373 H 0.5317 0.1984 0.0522 0.074 Uiso 1 1 calc R . .
C374 C 0.4377(2) 0.2410(2) 0.07875(18) 0.0574(18) Uani 1 1 d G . .
H374 H 0.4318 0.2773 0.0430 0.069 Uiso 1 1 calc R . .
C375 C 0.3870(2) 0.2347(3) 0.1256(2) 0.070(2) Uani 1 1 d G . .
H375 H 0.3464 0.2667 0.1219 0.084 Uiso 1 1 calc R . .
C380 C 0.4212(4) 0.1447(4) 0.4415(4) 0.127(5) Uani 1 1 d G . .
H380 H 0.4393 0.1116 0.4761 0.152 Uiso 1 1 calc R . .
C381 C 0.4445(4) 0.1402(4) 0.3831(5) 0.136(5) Uani 1 1 d G . .
H381 H 0.4786 0.1040 0.3777 0.163 Uiso 1 1 calc R . .
C382 C 0.4180(5) 0.1887(6) 0.3324(3) 0.174(9) Uani 1 1 d G . .
H382 H 0.4340 0.1856 0.2925 0.209 Uiso 1 1 calc R . .
C383 C 0.3682(5) 0.2416(5) 0.3402(4) 0.184(9) Uani 1 1 d G . .
H383 H 0.3501 0.2747 0.3056 0.221 Uiso 1 1 calc R . .
C384 C 0.3449(4) 0.2461(4) 0.3987(5) 0.153(6) Uani 1 1 d G . .
H384 H 0.3108 0.2823 0.4040 0.184 Uiso 1 1 calc R . .
C385 C 0.3714(5) 0.1977(5) 0.4493(3) 0.130(5) Uani 1 1 d G . .
H385 H 0.3555 0.2008 0.4892 0.156 Uiso 1 1 calc R . .
C390 C 0.3655(3) 0.4023(3) 0.5483(2) 0.070(2) Uani 1 1 d G . .
H390 H 0.3710 0.3851 0.5910 0.084 Uiso 1 1 calc R . .
C391 C 0.4148(3) 0.4418(4) 0.5133(3) 0.106(4) Uani 1 1 d G . .
H391 H 0.4540 0.4516 0.5321 0.128 Uiso 1 1 calc R . .
C392 C 0.4068(3) 0.4669(4) 0.4508(3) 0.149(6) Uani 1 1 d G . .
H392 H 0.4405 0.4939 0.4269 0.179 Uiso 1 1 calc R . .
C393 C 0.3495(4) 0.4526(4) 0.42333(19) 0.112(4) Uani 1 1 d G . .
H393 H 0.3440 0.4697 0.3806 0.134 Uiso 1 1 calc R . .
C394 C 0.3001(3) 0.4131(3) 0.4583(3) 0.082(3) Uani 1 1 d G . .
H394 H 0.2609 0.4033 0.4395 0.099 Uiso 1 1 calc R . .
C395 C 0.3081(3) 0.3879(3) 0.5208(3) 0.080(3) Uani 1 1 d G . .
H395 H 0.2744 0.3609 0.5447 0.096 Uiso 1 1 calc R . .
Ce1 Ce 1.351945(12) 1.159740(13) 0.851331(11) 0.01793(5) Uani 1 1 d . . .
Ce2 Ce 0.973790(12) 1.320847(13) 0.714145(11) 0.01728(5) Uani 1 1 d . . .
Ce3 Ce 1.130483(12) 0.930218(13) 0.696042(11) 0.01799(5) Uani 1 1 d . . .
N1 N 1.42749(18) 1.0522(2) 0.91151(17) 0.0214(8) Uani 1 1 d . A .
N2 N 1.46499(19) 1.1286(2) 0.79634(17) 0.0249(8) Uani 1 1 d . A .
N3 N 1.34534(19) 1.2040(2) 0.73793(17) 0.0226(8) Uani 1 1 d . A .
N4 N 1.22322(18) 1.20914(19) 0.81534(17) 0.0211(8) Uani 1 1 d . A .
N5 N 1.09961(18) 1.31648(19) 0.76651(17) 0.0213(8) Uani 1 1 d . . .
N6 N 1.24233(19) 1.3592(2) 0.80060(19) 0.0255(8) Uani 1 1 d . . .
N7 N 1.3327(2) 1.2576(2) 0.91179(17) 0.0242(8) Uani 1 1 d . A .
N8 N 1.3345(2) 1.1171(2) 0.96984(16) 0.0228(8) Uani 1 1 d . A .
N11 N 1.00025(19) 1.4463(2) 0.70746(17) 0.0223(8) Uani 1 1 d . . .
N12 N 0.91540(18) 1.3732(2) 0.79667(17) 0.0218(8) Uani 1 1 d . . .
N13 N 0.94903(19) 1.22750(19) 0.80644(16) 0.0210(8) Uani 1 1 d . . .
N14 N 1.03818(18) 1.19816(19) 0.71225(17) 0.0209(8) Uani 1 1 d . . .
N15 N 1.04895(19) 1.04851(19) 0.69718(18) 0.0228(8) Uani 1 1 d . . .
N16 N 0.91077(18) 1.14820(19) 0.67317(17) 0.0217(8) Uani 1 1 d . . .
N17 N 0.91419(18) 1.30806(19) 0.61304(16) 0.0200(7) Uani 1 1 d . . .
N18 N 1.01936(19) 1.3965(2) 0.61186(17) 0.0228(8) Uani 1 1 d . . .
N21 N 1.00910(19) 0.92011(19) 0.65423(17) 0.0225(8) Uani 1 1 d . . .
N22 N 1.1307(2) 0.9249(2) 0.58411(17) 0.0228(8) Uani 1 1 d . . .
N23 N 1.23325(19) 0.9829(2) 0.63658(16) 0.0223(8) Uani 1 1 d . . .
N24 N 1.19438(18) 1.00591(19) 0.75013(16) 0.0195(7) Uani 1 1 d . . .
N25 N 1.29996(18) 1.05372(19) 0.82526(17) 0.0210(8) Uani 1 1 d . A .
N26 N 1.31356(18) 0.9062(2) 0.79814(17) 0.0226(8) Uani 1 1 d . . .
N27 N 1.17566(19) 0.82938(19) 0.79236(17) 0.0210(8) Uani 1 1 d . . .
N28 N 1.03143(19) 0.8770(2) 0.77061(17) 0.0225(8) Uani 1 1 d . . .

loop_
_atom_site_aniso_label
_atom_site_aniso_U_11
_atom_site_aniso_U_22
_atom_site_aniso_U_33
_atom_site_aniso_U_23
_atom_site_aniso_U_13
_atom_site_aniso_U_12
C1 0.016(2) 0.028(2) 0.029(2) -0.0077(19) -0.0069(17) -0.0008(18)
C2 0.015(2) 0.032(3) 0.024(2) -0.0057(19) -0.0005(17) -0.0040(18)
C3 0.020(2) 0.049(3) 0.037(3) -0.009(2) 0.001(2) 0.000(2)
C4 0.022(2) 0.063(4) 0.029(3) -0.009(3) 0.008(2) -0.010(2)
C5 0.019(2) 0.040(3) 0.024(2) -0.003(2) -0.0003(18) -0.012(2)
C6 0.028(2) 0.038(3) 0.021(2) -0.002(2) 0.0014(19) -0.015(2)
C7 0.026(3) 0.070(4) 0.026(3) -0.002(3) 0.009(2) -0.012(3)
C8 0.033(3) 0.087(5) 0.032(3) -0.026(3) 0.005(2) 0.015(3)
C9 0.026(4) 0.026(4) 0.043(5) -0.005(3) 0.000(3) -0.009(3)
C10 0.028(4) 0.048(5) 0.073(7) -0.023(5) 0.001(4) -0.016(4)
C9A 0.019(9) 0.036(10) 0.032(9) 0.008(8) -0.009(7) -0.007(8)
C10A 0.053(12) 0.046(11) 0.022(9) 0.008(8) -0.003(8) -0.016(9)
C11 0.030(2) 0.023(2) 0.021(2) -0.0030(18) 0.0031(18) -0.0033(19)
C12 0.034(3) 0.038(3) 0.023(2) -0.007(2) -0.001(2) 0.007(2)
C13 0.035(3) 0.038(3) 0.021(2) -0.007(2) -0.004(2) 0.011(2)
C14 0.025(2) 0.026(2) 0.020(2) -0.0052(18) -0.0036(17) 0.0019(18)
C15 0.019(2) 0.024(2) 0.027(2) -0.0046(19) -0.0025(18) 0.0040(18)
C16 0.0141(19) 0.027(2) 0.021(2) -0.0073(18) 0.0005(16) -0.0076(17)
C17 0.018(2) 0.027(2) 0.025(2) -0.0045(19) -0.0021(17) -0.0073(18)
C18 0.042(3) 0.044(3) 0.022(2) -0.005(2) 0.000(2) -0.012(3)
C19 0.025(2) 0.033(3) 0.022(2) -0.0067(19) 0.0006(18) -0.012(2)
C20 0.020(2) 0.036(3) 0.027(2) -0.011(2) 0.0001(18) -0.0076(19)
C21 0.029(3) 0.055(4) 0.031(3) -0.019(3) 0.004(2) -0.003(2)
C22 0.015(2) 0.035(3) 0.031(3) -0.015(2) -0.0028(18) -0.0017(19)
C23 0.0154(19) 0.025(2) 0.021(2) -0.0058(17) -0.0016(16) -0.0077(17)
C24 0.025(2) 0.024(2) 0.027(2) -0.0052(19) -0.0093(19) 0.0022(19)
C25 0.022(2) 0.029(3) 0.031(3) -0.006(2) -0.0012(19) -0.0048(19)
C26 0.033(3) 0.052(4) 0.031(3) -0.004(3) 0.002(2) -0.017(3)
C27 0.029(3) 0.051(3) 0.038(3) -0.007(3) 0.004(2) -0.021(2)
C28 0.021(2) 0.027(2) 0.035(3) -0.008(2) -0.0028(19) -0.0065(19)
C29 0.023(2) 0.020(2) 0.041(3) -0.005(2) -0.006(2) -0.0046(18)
C30 0.048(3) 0.026(3) 0.054(4) -0.010(3) -0.018(3) -0.006(2)
C31 0.056(4) 0.023(3) 0.077(5) -0.003(3) -0.020(3) -0.009(3)
C32 0.025(3) 0.022(3) 0.070(4) 0.003(3) 0.001(3) -0.005(2)
C33 0.027(3) 0.051(4) 0.099(6) 0.017(4) -0.024(3) -0.007(3)
C34 0.023(2) 0.029(3) 0.037(3) -0.015(2) -0.012(2) -0.0007(19)
C35 0.035(3) 0.030(3) 0.045(3) -0.020(2) -0.009(2) 0.005(2)
C36 0.034(3) 0.041(3) 0.032(3) -0.019(2) 0.000(2) -0.005(2)
C37 0.023(2) 0.034(3) 0.028(2) -0.012(2) -0.0025(19) 0.000(2)
C38 0.020(2) 0.036(3) 0.019(2) -0.0086(19) 0.0005(17) -0.0034(19)
C39 0.019(2) 0.031(2) 0.020(2) -0.0056(18) -0.0043(17) -0.0065(18)
C40 0.022(2) 0.034(3) 0.018(2) -0.0024(19) -0.0006(17) -0.0087(19)
C41 0.031(3) 0.039(3) 0.019(2) -0.003(2) -0.0049(19) -0.015(2)
C42 0.047(3) 0.042(3) 0.025(3) 0.004(2) -0.001(2) -0.023(3)
C43 0.034(3) 0.026(2) 0.025(2) 0.0010(19) -0.009(2) -0.009(2)
C44 0.053(4) 0.025(3) 0.038(3) 0.002(2) -0.009(3) -0.004(2)
C45 0.023(2) 0.028(2) 0.025(2) -0.0060(19) -0.0048(18) -0.0017(19)
C46 0.018(2) 0.026(2) 0.019(2) -0.0048(18) -0.0043(16) -0.0043(17)
C101 0.026(2) 0.023(2) 0.028(2) -0.0085(19) -0.0024(19) -0.0019(19)
C102 0.025(2) 0.025(2) 0.026(2) -0.0070(19) 0.0050(18) -0.0019(19)
C103 0.040(3) 0.032(3) 0.042(3) -0.020(2) 0.014(2) -0.006(2)
C104 0.036(3) 0.038(3) 0.031(3) -0.016(2) 0.013(2) -0.007(2)
C105 0.019(2) 0.028(2) 0.023(2) -0.0055(19) -0.0013(17) -0.0012(18)
C106 0.020(2) 0.032(2) 0.018(2) -0.0076(18) 0.0026(16) -0.0051(18)
C107 0.023(2) 0.038(3) 0.021(2) -0.008(2) -0.0004(18) -0.006(2)
C108 0.024(2) 0.060(4) 0.033(3) -0.016(3) -0.001(2) 0.001(2)
C109 0.023(2) 0.044(3) 0.021(2) -0.011(2) 0.0041(18) -0.008(2)
C110 0.035(3) 0.048(3) 0.027(3) -0.008(2) 0.007(2) -0.014(2)
C111 0.020(2) 0.030(2) 0.019(2) -0.0079(18) -0.0012(17) -0.0084(18)
C112 0.030(2) 0.031(3) 0.020(2) -0.0046(19) 0.0010(18) -0.008(2)
C113 0.028(2) 0.026(2) 0.032(3) -0.004(2) -0.006(2) -0.002(2)
C114 0.023(2) 0.020(2) 0.026(2) -0.0050(18) -0.0030(18) -0.0035(18)
C115 0.017(2) 0.017(2) 0.035(3) -0.0045(19) -0.0008(18) -0.0032(17)
C116 0.0146(19) 0.023(2) 0.026(2) -0.0049(18) -0.0050(17) -0.0006(17)
C117 0.022(2) 0.022(2) 0.029(2) -0.0090(19) -0.0020(18) -0.0023(18)
C118 0.019(2) 0.032(3) 0.027(2) -0.007(2) -0.0021(18) -0.0014(19)
C119 0.044(3) 0.041(3) 0.031(3) -0.006(2) 0.009(2) -0.007(3)
C120 0.022(2) 0.031(3) 0.029(2) -0.009(2) -0.0061(19) 0.0026(19)
C121 0.042(3) 0.040(3) 0.029(3) -0.016(2) -0.006(2) 0.005(2)
C122 0.022(2) 0.027(2) 0.031(2) -0.014(2) -0.0084(19) 0.0027(19)
C123 0.0128(19) 0.025(2) 0.031(2) -0.0089(19) -0.0052(17) 0.0010(17)
C124 0.023(2) 0.023(2) 0.033(3) -0.006(2) -0.0059(19) -0.0055(18)
C125 0.017(2) 0.021(2) 0.035(3) -0.0058(19) -0.0021(18) -0.0040(17)
C126 0.025(2) 0.030(3) 0.033(3) -0.001(2) 0.002(2) -0.007(2)
C127 0.021(2) 0.027(2) 0.031(3) 0.000(2) 0.0041(19) -0.0061(19)
C128 0.018(2) 0.024(2) 0.025(2) -0.0088(18) 0.0002(17) -0.0059(17)
C129 0.0145(19) 0.028(2) 0.022(2) -0.0086(18) 0.0005(16) -0.0051(17)
C130 0.016(2) 0.034(3) 0.029(2) -0.018(2) 0.0024(17) -0.0056(18)
C131 0.021(2) 0.048(3) 0.044(3) -0.024(3) 0.005(2) -0.016(2)
C132 0.021(2) 0.026(2) 0.020(2) -0.0076(18) 0.0017(17) -0.0027(18)
C133 0.029(3) 0.033(3) 0.032(3) -0.008(2) -0.002(2) 0.002(2)
C134 0.018(2) 0.021(2) 0.022(2) -0.0071(17) -0.0021(16) -0.0050(17)
C135 0.025(2) 0.041(3) 0.023(2) -0.013(2) -0.0004(18) -0.013(2)
C136 0.029(2) 0.045(3) 0.019(2) -0.012(2) 0.0067(19) -0.013(2)
C137 0.023(2) 0.024(2) 0.020(2) -0.0058(18) -0.0009(17) -0.0047(18)
C138 0.021(2) 0.026(2) 0.019(2) -0.0031(18) 0.0005(17) -0.0041(18)
C139 0.019(2) 0.024(2) 0.023(2) -0.0024(18) -0.0010(17) -0.0060(17)
C140 0.023(2) 0.026(2) 0.024(2) -0.0042(19) 0.0002(18) -0.0040(18)
C141 0.020(2) 0.025(2) 0.034(3) -0.003(2) 0.0011(19) -0.0073(18)
C142 0.035(3) 0.042(3) 0.045(3) -0.012(3) 0.013(2) -0.020(2)
C143 0.026(2) 0.026(2) 0.034(3) -0.007(2) 0.003(2) -0.0085(19)
C144 0.038(3) 0.044(3) 0.052(4) -0.023(3) 0.006(3) -0.020(3)
C145 0.025(2) 0.025(2) 0.029(2) -0.009(2) 0.0025(19) -0.0048(19)
C146 0.020(2) 0.020(2) 0.024(2) -0.0031(18) -0.0014(17) -0.0008(17)
C201 0.024(2) 0.031(3) 0.029(2) -0.012(2) -0.0049(19) -0.005(2)
C202 0.025(2) 0.030(2) 0.023(2) -0.0100(19) -0.0052(18) -0.0015(19)
C203 0.033(3) 0.040(3) 0.022(2) -0.013(2) -0.009(2) 0.002(2)
C204 0.042(3) 0.033(3) 0.015(2) -0.0097(19) 0.0009(19) 0.002(2)
C205 0.029(2) 0.024(2) 0.021(2) -0.0076(18) 0.0009(18) 0.0020(19)
C206 0.028(2) 0.036(3) 0.018(2) -0.008(2) 0.0052(18) 0.001(2)
C207 0.033(3) 0.052(3) 0.028(3) -0.016(2) 0.005(2) 0.004(2)
C208 0.037(3) 0.076(5) 0.046(4) -0.020(3) 0.016(3) 0.000(3)
C209 0.031(3) 0.040(3) 0.025(2) -0.013(2) -0.002(2) 0.007(2)
C210 0.054(4) 0.041(3) 0.037(3) -0.014(3) -0.009(3) 0.011(3)
C211 0.021(2) 0.038(3) 0.018(2) -0.0083(19) 0.0045(17) -0.0016(19)
C212 0.024(2) 0.045(3) 0.024(2) -0.006(2) 0.0061(19) -0.009(2)
C213 0.027(2) 0.038(3) 0.025(2) -0.003(2) 0.0037(19) -0.015(2)
C214 0.015(2) 0.027(2) 0.023(2) -0.0038(18) -0.0012(16) -0.0033(17)
C215 0.017(2) 0.026(2) 0.024(2) -0.0075(18) -0.0044(17) -0.0013(17)
C216 0.017(2) 0.018(2) 0.023(2) -0.0057(17) -0.0025(16) -0.0016(16)
C217 0.018(2) 0.024(2) 0.025(2) -0.0100(18) -0.0022(17) -0.0021(17)
C218 0.019(2) 0.024(2) 0.022(2) -0.0052(18) 0.0011(17) -0.0029(17)
C219 0.027(2) 0.042(3) 0.027(3) -0.009(2) 0.005(2) -0.013(2)
C220 0.026(2) 0.026(2) 0.021(2) -0.0069(18) -0.0012(18) -0.0040(19)
C221 0.038(3) 0.048(3) 0.020(2) -0.010(2) 0.001(2) -0.012(2)
C222 0.022(2) 0.025(2) 0.025(2) -0.0078(19) -0.0040(18) -0.0049(18)
C223 0.018(2) 0.018(2) 0.023(2) -0.0069(17) -0.0023(16) -0.0016(16)
C224 0.0133(19) 0.026(2) 0.032(2) -0.0068(19) -0.0026(17) -0.0029(17)
C225 0.015(2) 0.024(2) 0.030(2) -0.0076(19) -0.0021(17) -0.0008(17)
C226 0.021(2) 0.036(3) 0.030(3) -0.007(2) -0.0002(19) -0.002(2)
C227 0.022(2) 0.031(3) 0.033(3) -0.011(2) 0.0026(19) 0.003(2)
C228 0.019(2) 0.025(2) 0.027(2) -0.0108(19) -0.0046(17) 0.0011(18)
C229 0.020(2) 0.022(2) 0.026(2) -0.0074(18) -0.0022(17) 0.0027(17)
C230 0.023(2) 0.031(3) 0.033(3) -0.008(2) -0.007(2) 0.002(2)
C231 0.025(3) 0.040(3) 0.048(3) -0.011(3) -0.006(2) 0.004(2)
C232 0.025(2) 0.030(3) 0.028(2) -0.014(2) -0.0036(19) 0.0019(19)
C233 0.042(3) 0.035(3) 0.044(3) -0.015(3) -0.006(3) -0.004(2)
C234 0.023(2) 0.020(2) 0.023(2) -0.0077(17) -0.0024(17) -0.0007(17)
C235 0.029(2) 0.032(3) 0.021(2) -0.0010(19) -0.0071(19) 0.002(2)
C236 0.030(3) 0.035(3) 0.022(2) 0.001(2) 0.0005(19) -0.001(2)
C237 0.023(2) 0.025(2) 0.016(2) -0.0045(17) 0.0010(16) -0.0037(18)
C238 0.027(2) 0.023(2) 0.022(2) -0.0051(18) 0.0002(18) -0.0065(18)
C239 0.018(2) 0.030(2) 0.026(2) -0.0084(19) -0.0039(17) -0.0044(18)
C240 0.024(2) 0.037(3) 0.027(2) -0.007(2) -0.0046(19) -0.003(2)
C241 0.020(2) 0.048(3) 0.031(3) -0.004(2) 0.000(2) -0.006(2)
C242 0.017(2) 0.075(4) 0.029(3) 0.001(3) 0.004(2) -0.005(3)
C243 0.023(2) 0.053(3) 0.034(3) -0.004(3) -0.005(2) -0.005(2)
C244 0.025(3) 0.111(6) 0.042(4) 0.009(4) -0.006(3) -0.009(3)
C245 0.020(2) 0.049(3) 0.032(3) -0.009(2) -0.006(2) -0.006(2)
C246 0.021(2) 0.026(2) 0.025(2) -0.0069(19) -0.0017(17) -0.0076(18)
C300 0.094(7) 0.064(5) 0.102(7) -0.042(5) -0.037(6) -0.001(5)
C301 0.080(5) 0.050(4) 0.072(5) 0.012(4) -0.029(4) -0.027(4)
C302 0.051(4) 0.078(5) 0.036(3) 0.000(3) -0.015(3) -0.003(4)
C303 0.049(4) 0.051(4) 0.053(4) -0.012(3) -0.023(3) 0.002(3)
C304 0.062(4) 0.063(4) 0.047(4) -0.007(3) -0.013(3) -0.018(4)
C305 0.063(5) 0.109(7) 0.075(6) -0.048(5) -0.010(4) 0.000(5)
C310 0.182(17) 0.192(16) 0.201(17) -0.148(14) 0.065(14) -0.002(14)
C311 0.135(12) 0.171(15) 0.218(18) -0.152(15) 0.086(12) -0.064(11)
C312 0.063(6) 0.209(16) 0.251(18) -0.191(15) 0.010(9) -0.005(8)
C313 0.085(8) 0.156(11) 0.240(16) -0.157(12) 0.027(9) 0.002(8)
C314 0.042(5) 0.209(16) 0.28(2) -0.203(16) -0.005(8) 0.010(7)
C315 0.120(12) 0.209(19) 0.207(19) -0.145(17) -0.005(12) 0.038(12)
C320 0.051(4) 0.059(4) 0.045(4) -0.019(3) -0.003(3) 0.006(3)
C321 0.048(4) 0.057(4) 0.053(4) -0.019(3) -0.005(3) -0.006(3)
C322 0.039(4) 0.092(6) 0.069(5) -0.037(4) 0.002(3) 0.000(4)
C323 0.055(4) 0.087(6) 0.102(7) -0.064(5) 0.000(4) 0.001(4)
C324 0.050(4) 0.067(5) 0.094(6) -0.043(5) -0.003(4) -0.006(4)
C325 0.038(3) 0.077(5) 0.054(4) -0.029(4) 0.005(3) -0.003(3)
C330 0.050(5) 0.066(5) 0.123(8) 0.012(5) 0.022(5) 0.009(4)
C331 0.062(5) 0.109(8) 0.113(8) -0.046(7) 0.002(5) -0.006(5)
C332 0.040(4) 0.130(9) 0.090(7) 0.021(6) -0.004(4) 0.006(5)
C333 0.052(5) 0.059(5) 0.195(13) 0.007(7) 0.060(7) 0.006(4)
C334 0.091(8) 0.145(11) 0.147(11) -0.079(10) 0.064(8) -0.031(8)
C335 0.067(6) 0.175(12) 0.065(6) -0.031(7) 0.014(5) 0.016(7)
C340 0.087(7) 0.107(8) 0.096(8) -0.038(6) -0.009(6) -0.008(6)
C341 0.056(5) 0.141(9) 0.065(6) -0.005(6) 0.001(4) 0.008(6)
C342 0.047(4) 0.104(7) 0.101(7) 0.029(6) 0.009(5) -0.018(5)
C343 0.045(4) 0.099(7) 0.095(7) -0.011(5) -0.007(4) -0.022(4)
C344 0.052(4) 0.094(6) 0.071(5) -0.005(5) 0.009(4) -0.018(4)
C345 0.073(6) 0.085(6) 0.099(7) -0.011(6) -0.004(5) -0.027(5)
C350 0.091(6) 0.077(6) 0.077(6) -0.045(5) -0.002(5) -0.002(5)
C351 0.060(5) 0.074(5) 0.106(7) -0.062(5) -0.014(5) 0.009(4)
C352 0.066(5) 0.057(5) 0.119(8) -0.050(5) -0.003(5) -0.002(4)
C353 0.141(9) 0.031(4) 0.089(7) -0.017(4) -0.016(6) 0.008(5)
C354 0.105(8) 0.069(6) 0.121(8) -0.035(6) -0.069(7) 0.006(5)
C355 0.059(5) 0.100(7) 0.132(9) -0.048(7) -0.012(6) -0.017(5)
C360 0.088(6) 0.114(8) 0.062(5) -0.010(5) -0.004(5) -0.057(6)
C361 0.119(8) 0.067(5) 0.072(6) -0.020(5) -0.006(5) -0.032(5)
C362 0.089(7) 0.131(9) 0.109(8) -0.039(7) 0.037(6) -0.044(7)
C363 0.099(7) 0.100(8) 0.109(8) -0.015(6) 0.001(6) -0.062(6)
C364 0.100(7) 0.062(5) 0.090(7) -0.026(5) -0.020(6) -0.004(5)
C365 0.058(5) 0.121(8) 0.056(5) -0.007(5) -0.011(4) 0.013(5)
C370 0.062(5) 0.174(11) 0.061(5) -0.012(6) -0.011(4) -0.069(6)
C371 0.098(7) 0.089(6) 0.078(6) 0.013(5) -0.044(5) -0.057(6)
C372 0.095(6) 0.050(4) 0.090(6) -0.027(4) -0.051(5) 0.002(4)
C373 0.064(5) 0.065(5) 0.068(5) -0.033(4) -0.011(4) -0.005(4)
C374 0.060(4) 0.059(4) 0.057(4) -0.018(4) -0.019(3) -0.004(4)
C375 0.041(4) 0.105(7) 0.071(5) -0.031(5) -0.015(4) -0.004(4)
C380 0.116(10) 0.167(13) 0.100(9) -0.008(9) 0.003(7) -0.085(9)
C381 0.115(10) 0.169(13) 0.154(13) -0.082(11) 0.035(9) -0.063(9)
C382 0.150(14) 0.32(3) 0.080(9) -0.054(12) 0.006(9) -0.130(16)
C383 0.122(12) 0.202(18) 0.178(16) 0.076(14) -0.021(11) -0.063(12)
C384 0.166(14) 0.111(10) 0.162(14) -0.003(10) 0.073(12) -0.034(9)
C385 0.147(12) 0.175(14) 0.093(8) -0.060(9) 0.048(8) -0.085(11)
C390 0.081(6) 0.063(5) 0.063(5) -0.011(4) -0.013(4) 0.001(4)
C391 0.081(7) 0.135(9) 0.100(8) -0.002(7) -0.025(6) -0.046(7)
C392 0.072(7) 0.246(17) 0.105(9) 0.016(10) 0.011(7) -0.048(9)
C393 0.092(7) 0.178(12) 0.049(5) -0.018(6) 0.003(5) 0.031(8)
C394 0.071(6) 0.088(6) 0.098(7) -0.046(6) -0.024(5) 0.018(5)
C395 0.066(5) 0.061(5) 0.105(7) 0.003(5) -0.022(5) -0.013(4)
Ce1 0.01675(11) 0.02093(12) 0.01610(11) -0.00322(9) -0.00086(8) -0.00448(9)
Ce2 0.01559(11) 0.01958(12) 0.01678(11) -0.00435(9) 0.00029(8) -0.00277(9)
Ce3 0.01581(11) 0.02280(12) 0.01618(11) -0.00591(9) -0.00079(8) -0.00248(9)
N1 0.0155(17) 0.028(2) 0.0207(18) -0.0045(15) -0.0029(14) -0.0041(15)
N2 0.0212(19) 0.032(2) 0.0211(19) -0.0020(16) -0.0026(15) -0.0123(16)
N3 0.0211(18) 0.026(2) 0.0201(18) -0.0041(15) 0.0007(15) -0.0029(15)
N4 0.0177(17) 0.0214(19) 0.0251(19) -0.0075(15) -0.0029(15) -0.0003(14)
N5 0.0168(17) 0.0245(19) 0.0233(19) -0.0080(15) -0.0025(14) 0.0005(15)
N6 0.0192(18) 0.026(2) 0.032(2) -0.0081(17) -0.0008(16) -0.0051(16)
N7 0.0233(19) 0.028(2) 0.0228(19) -0.0073(16) -0.0030(15) -0.0036(16)
N8 0.0242(19) 0.026(2) 0.0170(18) -0.0029(15) -0.0028(15) -0.0028(16)
N11 0.0215(18) 0.026(2) 0.0195(18) -0.0049(15) 0.0013(14) -0.0045(15)
N12 0.0167(17) 0.026(2) 0.0240(19) -0.0085(16) 0.0008(14) -0.0025(15)
N13 0.0209(18) 0.0247(19) 0.0166(17) -0.0024(15) 0.0009(14) -0.0056(15)
N14 0.0161(17) 0.0207(18) 0.027(2) -0.0084(15) 0.0022(14) -0.0033(14)
N15 0.0192(18) 0.0222(19) 0.030(2) -0.0100(16) -0.0041(15) -0.0043(15)
N16 0.0132(16) 0.025(2) 0.028(2) -0.0084(16) -0.0033(14) -0.0019(14)
N17 0.0191(17) 0.0232(19) 0.0189(18) -0.0065(15) 0.0027(14) -0.0063(15)
N18 0.0202(18) 0.025(2) 0.0237(19) -0.0054(16) 0.0008(15) -0.0074(15)
N21 0.0206(18) 0.024(2) 0.0232(19) -0.0053(16) -0.0042(15) -0.0040(15)
N22 0.0249(19) 0.027(2) 0.0175(18) -0.0070(15) -0.0021(15) -0.0021(16)
N23 0.0188(18) 0.031(2) 0.0177(18) -0.0070(16) -0.0010(14) -0.0016(15)
N24 0.0154(17) 0.0261(19) 0.0167(17) -0.0053(15) -0.0003(13) -0.0003(14)
N25 0.0170(17) 0.0211(19) 0.0254(19) -0.0051(15) -0.0038(14) -0.0028(14)
N26 0.0160(17) 0.026(2) 0.027(2) -0.0086(16) -0.0023(15) -0.0014(15)
N27 0.0212(18) 0.0215(19) 0.0216(18) -0.0063(15) -0.0034(15) -0.0029(15)
N28 0.0175(17) 0.028(2) 0.0225(19) -0.0045(16) -0.0011(14) -0.0053(15)

loop_
_atom_type_symbol
_atom_type_description
_atom_type_scat_dispersion_real
_atom_type_scat_dispersion_imag
_atom_type_scat_source
C C 0.0033 0.0016 'International Tables Vol C Tables 4.2.6.8 and 6.1.1.4'
H H 0.0000 0.0000 'International Tables Vol C Tables 4.2.6.8 and 6.1.1.4'
Ce Ce -0.2486 2.6331 'International Tables Vol C Tables 4.2.6.8 and 6.1.1.4'
N N 0.0061 0.0033 'International Tables Vol C Tables 4.2.6.8 and 6.1.1.4'

loop_
_geom_angle_atom_site_label_1
_geom_angle_atom_site_label_2
_geom_angle_atom_site_label_3
_geom_angle
_geom_angle_site_symmetry_1
_geom_angle_site_symmetry_3
_geom_angle_publ_flag
N1 C1 C2 119.9(4) . . ?
N2 C2 C1 121.5(4) . . ?
N2 C2 C3 110.8(4) . . ?
C1 C2 C3 127.5(5) . . ?
C4 C3 C2 105.9(5) . . ?
C3 C4 C5 107.2(4) . . ?
N2 C5 C4 110.7(4) . . ?
N2 C5 C6 123.4(4) . . ?
C4 C5 C6 125.8(4) . . ?
C5 C6 C11 112.9(4) . . ?
C5 C6 C9A 97.4(7) . . ?
C11 C6 C9A 123.8(8) . . ?
C5 C6 C7 110.5(4) . . ?
C11 C6 C7 109.2(4) . . ?
C9A C6 C7 102.0(8) . . ?
C5 C6 C9 111.9(5) . . ?
C11 C6 C9 101.2(5) . . ?
C9A C6 C9 22.8(6) . . ?
C7 C6 C9 110.8(5) . . ?
C6 C7 C8 115.1(5) . . ?
C10 C9 C6 113.8(6) . . ?
C10A C9A C6 109.1(12) . . ?
N3 C11 C12 110.1(4) . . ?
N3 C11 C6 123.2(4) . . ?
C12 C11 C6 126.7(4) . . ?
C13 C12 C11 107.5(4) . . ?
C12 C13 C14 106.2(4) . . ?
N3 C14 C13 110.3(4) . . ?
N3 C14 C15 122.2(4) . . ?
C13 C14 C15 127.2(4) . . ?
N4 C15 C14 122.8(4) . . ?
C17 C16 N4 116.0(4) . . ?
C17 C16 C23 117.8(4) . . ?
N4 C16 C23 125.7(4) . . ?
C16 C17 C19 123.4(4) . . ?
C20 C19 C17 118.4(4) . . ?
C20 C19 C18 121.6(4) . . ?
C17 C19 C18 120.1(5) . . ?
C22 C20 C19 119.2(4) . . ?
C22 C20 C21 119.6(4) . . ?
C19 C20 C21 121.2(4) . . ?
C20 C22 C23 122.7(4) . . ?
C22 C23 C16 118.5(4) . . ?
C22 C23 N5 115.9(4) . . ?
C16 C23 N5 125.4(4) . . ?
N5 C24 C25 133.2(4) . . ?
N6 C25 C26 107.4(4) . . ?
N6 C25 C24 127.9(4) . . ?
C26 C25 C24 124.6(5) . . ?
C25 C26 C27 107.4(5) . . ?
C28 C27 C26 108.3(5) . . ?
N6 C28 C27 107.6(4) . . ?
N6 C28 C29 120.8(4) . . ?
C27 C28 C29 131.6(4) . . ?
C28 C29 C34 109.8(4) . . ?
C28 C29 C32 109.3(4) . . ?
C34 C29 C32 108.8(4) . . ?
C28 C29 C30 109.4(4) . . ?
C34 C29 C30 108.9(4) . . ?
C32 C29 C30 110.7(4) . . ?
C31 C30 C29 117.2(5) . . ?
C33 C32 C29 114.0(5) . . ?
N7 C34 C35 110.9(5) . . ?
N7 C34 C29 122.6(4) . . ?
C35 C34 C29 126.3(4) . . ?
C36 C35 C34 106.7(4) . . ?
C35 C36 C37 106.6(5) . . ?
N7 C37 C36 110.9(4) . . ?
N7 C37 C38 121.3(4) . . ?
C36 C37 C38 127.5(5) . . ?
N8 C38 C37 121.2(4) . . ?
C46 C39 C40 119.2(4) . . ?
C46 C39 N8 115.4(4) . . ?
C40 C39 N8 125.4(4) . . ?
C41 C40 C39 121.4(5) . . ?
C40 C41 C43 119.6(4) . . ?
C40 C41 C42 119.6(5) . . ?
C43 C41 C42 120.8(5) . . ?
C45 C43 C41 119.0(4) . . ?
C45 C43 C44 120.0(5) . . ?
C41 C43 C44 121.1(5) . . ?
C46 C45 C43 121.6(5) . . ?
C45 C46 C39 119.2(4) . . ?
C45 C46 N1 126.4(4) . . ?
C39 C46 N1 114.4(4) . . ?
N11 C101 C102 120.0(4) . . ?
N12 C102 C103 110.7(4) . . ?
N12 C102 C101 120.3(4) . . ?
C103 C102 C101 128.7(5) . . ?
C102 C103 C104 106.6(4) . . ?
C103 C104 C105 106.7(4) . . ?
N12 C105 C104 110.2(4) . . ?
N12 C105 C106 121.0(4) . . ?
C104 C105 C106 128.7(4) . . ?
C111 C106 C105 109.4(4) . . ?
C111 C106 C107 108.2(4) . . ?
C105 C106 C107 108.9(4) . . ?
C111 C106 C109 110.6(4) . . ?
C105 C106 C109 109.2(4) . . ?
C107 C106 C109 110.4(4) . . ?
C108 C107 C106 115.1(4) . . ?
C110 C109 C106 115.8(4) . . ?
N13 C111 C112 109.7(4) . . ?
N13 C111 C106 120.5(4) . . ?
C112 C111 C106 129.8(4) . . ?
C113 C112 C111 108.2(4) . . ?
C112 C113 C114 105.9(4) . . ?
N13 C114 C115 120.6(4) . . ?
N13 C114 C113 110.0(4) . . ?
C115 C114 C113 129.3(4) . . ?
N14 C115 C114 120.8(4) . . ?
C117 C116 C123 117.3(4) . . ?
C117 C116 N14 115.9(4) . . ?
C123 C116 N14 126.4(4) . . ?
C116 C117 C118 124.2(4) . . ?
C117 C118 C120 118.1(4) . . ?
C117 C118 C119 120.2(4) . . ?
C120 C118 C119 121.7(4) . . ?
C122 C120 C118 118.5(4) . . ?
C122 C120 C121 120.5(4) . . ?
C118 C120 C121 121.0(5) . . ?
C123 C122 C120 123.2(4) . . ?
C122 C123 C116 118.8(4) . . ?
C122 C123 N15 116.1(4) . . ?
C116 C123 N15 124.6(4) . . ?
N15 C124 C125 133.1(5) . . ?
N16 C125 C126 106.9(4) . . ?
N16 C125 C124 126.5(4) . . ?
C126 C125 C124 126.6(5) . . ?
C127 C126 C125 108.2(4) . . ?
C126 C127 C128 108.1(4) . . ?
N16 C128 C127 107.0(4) . . ?
N16 C128 C129 121.2(4) . . ?
C127 C128 C129 131.5(4) . . ?
C128 C129 C134 108.6(3) . . ?
C128 C129 C132 109.7(4) . . ?
C134 C129 C132 110.3(4) . . ?
C128 C129 C130 108.5(4) . . ?
C134 C129 C130 108.9(4) . . ?
C132 C129 C130 110.8(3) . . ?
C131 C130 C129 115.2(4) . . ?
C133 C132 C129 115.0(4) . . ?
N17 C134 C135 111.6(4) . . ?
N17 C134 C129 122.2(4) . . ?
C135 C134 C129 126.2(4) . . ?
C136 C135 C134 107.1(4) . . ?
C135 C136 C137 106.1(4) . . ?
C138 C137 N17 122.3(4) . . ?
C138 C137 C136 126.8(4) . . ?
N17 C137 C136 110.6(4) . . ?
N18 C138 C137 121.8(4) . . ?
C140 C139 C146 119.4(4) . . ?
C140 C139 N18 125.4(4) . . ?
C146 C139 N18 115.1(4) . . ?
C141 C140 C139 121.5(4) . . ?
C140 C141 C143 119.0(4) . . ?
C140 C141 C142 120.1(5) . . ?
C143 C141 C142 120.9(4) . . ?
C145 C143 C141 119.3(4) . . ?
C145 C143 C144 120.3(5) . . ?
C141 C143 C144 120.3(4) . . ?
C143 C145 C146 121.7(4) . . ?
C145 C146 C139 119.0(4) . . ?
C145 C146 N11 125.7(4) . . ?
C139 C146 N11 114.8(4) . . ?
N21 C201 C202 120.7(4) . . ?
N22 C202 C203 110.8(4) . . ?
N22 C202 C201 119.5(4) . . ?
C203 C202 C201 129.7(4) . . ?
C204 C203 C202 106.1(4) . . ?
C203 C204 C205 107.3(4) . . ?
N22 C205 C204 110.3(4) . . ?
N22 C205 C206 120.4(4) . . ?
C204 C205 C206 129.3(4) . . ?
C205 C206 C211 107.9(4) . . ?
C205 C206 C209 108.4(4) . . ?
C211 C206 C209 109.3(4) . . ?
C205 C206 C207 109.4(4) . . ?
C211 C206 C207 110.6(4) . . ?
C209 C206 C207 111.2(4) . . ?
C208 C207 C206 115.0(5) . . ?
C210 C209 C206 116.2(4) . . ?
N23 C211 C212 111.4(4) . . ?
N23 C211 C206 119.6(4) . . ?
C212 C211 C206 129.0(4) . . ?
C213 C212 C211 106.6(4) . . ?
C212 C213 C214 106.3(4) . . ?
N23 C214 C215 119.5(4) . . ?
N23 C214 C213 110.3(4) . . ?
C215 C214 C213 130.1(4) . . ?
N24 C215 C214 121.4(4) . . ?
C217 C216 N24 116.3(4) . . ?
C217 C216 C223 117.0(4) . . ?
N24 C216 C223 126.5(4) . . ?
C218 C217 C216 124.6(4) . . ?
C217 C218 C220 118.7(4) . . ?
C217 C218 C219 119.0(4) . . ?
C220 C218 C219 122.3(4) . . ?
C222 C220 C218 117.5(4) . . ?
C222 C220 C221 120.0(4) . . ?
C218 C220 C221 122.5(4) . . ?
C223 C222 C220 124.2(4) . . ?
C222 C223 C216 118.0(4) . . ?
C222 C223 N25 115.9(4) . . ?
C216 C223 N25 125.9(4) . . ?
N25 C224 C225 133.5(4) . . ?
N26 C225 C226 106.8(4) . . ?
N26 C225 C224 126.9(4) . . ?
C226 C225 C224 126.2(4) . . ?
C225 C226 C227 108.0(4) . . ?
C228 C227 C226 107.9(4) . . ?
N26 C228 C227 107.5(4) . . ?
N26 C228 C229 120.3(4) . . ?
C227 C228 C229 131.6(4) . . ?
C228 C229 C234 109.8(4) . . ?
C228 C229 C232 109.8(4) . . ?
C234 C229 C232 109.5(4) . . ?
C228 C229 C230 107.6(4) . . ?
C234 C229 C230 109.7(4) . . ?
C232 C229 C230 110.4(4) . . ?
C231 C230 C229 115.6(4) . . ?
C233 C232 C229 114.8(4) . . ?
N27 C234 C235 111.6(4) . . ?
N27 C234 C229 123.0(4) . . ?
C235 C234 C229 125.1(4) . . ?
C236 C235 C234 105.8(4) . . ?
C235 C236 C237 107.7(4) . . ?
C236 C237 N27 110.4(4) . . ?
C236 C237 C238 126.3(4) . . ?
N27 C237 C238 123.0(4) . . ?
N28 C238 C237 122.4(4) . . ?
C240 C239 C246 119.1(4) . . ?
C240 C239 N28 125.5(4) . . ?
C246 C239 N28 115.3(4) . . ?
C241 C240 C239 121.8(5) . . ?
C240 C241 C243 118.8(5) . . ?
C240 C241 C242 119.5(5) . . ?
C243 C241 C242 121.7(5) . . ?
C245 C243 C241 119.4(5) . . ?
C245 C243 C244 119.8(5) . . ?
C241 C243 C244 120.7(5) . . ?
C243 C245 C246 121.6(5) . . ?
C245 C246 C239 119.2(4) . . ?
C245 C246 N21 125.4(4) . . ?
C239 C246 N21 115.4(4) . . ?
C301 C300 C305 120.0 . . ?
C300 C301 C302 120.0 . . ?
C303 C302 C301 120.0 . . ?
C302 C303 C304 120.0 . . ?
C305 C304 C303 120.0 . . ?
C304 C305 C300 120.0 . . ?
C311 C310 C315 120.0 . . ?
C310 C311 C312 120.0 . . ?
C313 C312 C311 120.0 . . ?
C314 C313 C312 120.0 . . ?
C313 C314 C315 120.0 . . ?
C314 C315 C310 120.0 . . ?
C321 C320 C325 120.0 . . ?
C320 C321 C322 120.0 . . ?
C323 C322 C321 120.0 . . ?
C322 C323 C324 120.0 . . ?
C325 C324 C323 120.0 . . ?
C324 C325 C320 120.0 . . ?
C331 C330 C335 120.0 . . ?
C330 C331 C332 120.0 . . ?
C333 C332 C331 120.0 . . ?
C332 C333 C334 120.0 . . ?
C335 C334 C333 120.0 . . ?
C334 C335 C330 120.0 . . ?
C341 C340 C345 120.0 . . ?
C340 C341 C342 120.0 . . ?
C343 C342 C341 120.0 . . ?
C344 C343 C342 120.0 . . ?
C343 C344 C345 120.0 . . ?
C344 C345 C340 120.0 . . ?
C351 C350 C355 120.0 . . ?
C352 C351 C350 120.0 . . ?
C351 C352 C353 120.0 . . ?
C354 C353 C352 120.0 . . ?
C355 C354 C353 120.0 . . ?
C354 C355 C350 120.0 . . ?
C361 C360 C365 120.0 . . ?
C362 C361 C360 120.0 . . ?
C363 C362 C361 120.0 . . ?
C362 C363 C364 120.0 . . ?
C365 C364 C363 120.0 . . ?
C364 C365 C360 120.0 . . ?
C371 C370 C375 120.0 . . ?
C372 C371 C370 120.0 . . ?
C373 C372 C371 120.0 . . ?
C372 C373 C374 120.0 . . ?
C375 C374 C373 120.0 . . ?
C374 C375 C370 120.0 . . ?
C381 C380 C385 120.0 . . ?
C382 C381 C380 120.0 . . ?
C381 C382 C383 120.0 . . ?
C384 C383 C382 120.0 . . ?
C383 C384 C385 120.0 . . ?
C384 C385 C380 120.0 . . ?
C391 C390 C395 120.0 . . ?
C390 C391 C392 120.0 . . ?
C393 C392 C391 120.0 . . ?
C394 C393 C392 120.0 . . ?
C393 C394 C395 120.0 . . ?
C394 C395 C390 120.0 . . ?
N3 Ce1 N2 68.06(12) . . ?
N3 Ce1 N1 127.96(12) . . ?
N2 Ce1 N1 65.52(12) . . ?
N3 Ce1 N8 169.79(12) . . ?
N2 Ce1 N8 121.63(12) . . ?
N1 Ce1 N8 59.47(12) . . ?
N3 Ce1 N7 113.68(12) . . ?
N2 Ce1 N7 125.00(12) . . ?
N1 Ce1 N7 111.50(12) . . ?
N8 Ce1 N7 64.54(12) . . ?
N3 Ce1 N25 81.07(12) . . ?
N2 Ce1 N25 88.50(12) . . ?
N1 Ce1 N25 75.56(11) . . ?
N8 Ce1 N25 95.40(12) . . ?
N7 Ce1 N25 146.14(12) . . ?
N3 Ce1 N4 67.01(12) . . ?
N2 Ce1 N4 134.07(12) . . ?
N1 Ce1 N4 144.30(11) . . ?
N8 Ce1 N4 102.87(12) . . ?
N7 Ce1 N4 82.32(11) . . ?
N25 Ce1 N4 75.77(11) . . ?
N13 Ce2 N12 70.34(12) . . ?
N13 Ce2 N11 129.25(12) . . ?
N12 Ce2 N11 65.27(12) . . ?
N13 Ce2 N18 167.16(12) . . ?
N12 Ce2 N18 121.71(12) . . ?
N11 Ce2 N18 59.68(12) . . ?
N13 Ce2 N14 65.56(12) . . ?
N12 Ce2 N14 134.08(12) . . ?
N11 Ce2 N14 140.88(11) . . ?
N18 Ce2 N14 101.66(12) . . ?
N13 Ce2 N17 112.99(11) . . ?
N12 Ce2 N17 126.46(11) . . ?
N11 Ce2 N17 112.58(11) . . ?
N18 Ce2 N17 64.74(11) . . ?
N14 Ce2 N17 83.51(11) . . ?
N13 Ce2 N5 84.58(12) . . ?
N12 Ce2 N5 88.88(11) . . ?
N11 Ce2 N5 71.50(11) . . ?
N18 Ce2 N5 90.93(11) . . ?
N14 Ce2 N5 75.13(11) . . ?
N17 Ce2 N5 143.64(11) . . ?
N23 Ce3 N22 68.51(12) . . ?
N23 Ce3 N28 172.49(12) . . ?
N22 Ce3 N28 118.91(12) . . ?
N23 Ce3 N24 65.20(11) . . ?
N22 Ce3 N24 131.38(12) . . ?
N28 Ce3 N24 107.92(11) . . ?
N23 Ce3 N21 127.47(12) . . ?
N22 Ce3 N21 64.08(12) . . ?
N28 Ce3 N21 59.72(12) . . ?
N24 Ce3 N21 142.29(11) . . ?
N23 Ce3 N27 109.63(12) . . ?
N22 Ce3 N27 127.77(11) . . ?
N28 Ce3 N27 65.36(11) . . ?
N24 Ce3 N27 82.36(11) . . ?
N21 Ce3 N27 116.55(11) . . ?
N23 Ce3 N15 97.89(12) . . ?
N22 Ce3 N15 102.90(12) . . ?
N28 Ce3 N15 81.94(12) . . ?
N24 Ce3 N15 70.26(11) . . ?
N21 Ce3 N15 72.65(11) . . ?
N27 Ce3 N15 128.05(11) . . ?
C1 N1 C46 120.8(4) . . ?
C1 N1 Ce1 117.4(3) . . ?
C46 N1 Ce1 121.6(3) . . ?
C5 N2 C2 105.3(4) . . ?
C5 N2 Ce1 138.0(3) . . ?
C2 N2 Ce1 115.7(3) . . ?
C11 N3 C14 105.9(4) . . ?
C11 N3 Ce1 139.8(3) . . ?
C14 N3 Ce1 113.9(3) . . ?
C15 N4 C16 120.7(4) . . ?
C15 N4 Ce1 110.8(3) . . ?
C16 N4 Ce1 128.4(3) . . ?
C24 N5 C23 120.8(4) . . ?
C24 N5 Ce2 115.6(3) . . ?
C23 N5 Ce2 123.1(3) . . ?
C28 N6 C25 109.4(4) . . ?
C34 N7 C37 105.0(4) . . ?
C34 N7 Ce1 140.6(3) . . ?
C37 N7 Ce1 112.0(3) . . ?
C38 N8 C39 122.2(4) . . ?
C38 N8 Ce1 117.1(3) . . ?
C39 N8 Ce1 120.5(3) . . ?
C101 N11 C146 121.6(4) . . ?
C101 N11 Ce2 117.2(3) . . ?
C146 N11 Ce2 121.1(3) . . ?
C105 N12 C102 105.7(4) . . ?
C105 N12 Ce2 136.7(3) . . ?
C102 N12 Ce2 117.2(3) . . ?
C111 N13 C114 106.1(4) . . ?
C111 N13 Ce2 133.7(3) . . ?
C114 N13 Ce2 112.0(3) . . ?
C115 N14 C116 120.7(4) . . ?
C115 N14 Ce2 110.8(3) . . ?
C116 N14 Ce2 128.4(3) . . ?
C124 N15 C123 122.0(4) . . ?
C124 N15 Ce3 120.3(3) . . ?
C123 N15 Ce3 115.7(3) . . ?
C128 N16 C125 109.7(4) . . ?
C134 N17 C137 104.6(3) . . ?
C134 N17 Ce2 143.2(3) . . ?
C137 N17 Ce2 110.1(3) . . ?
C138 N18 C139 121.8(4) . . ?
C138 N18 Ce2 117.7(3) . . ?
C139 N18 Ce2 120.4(3) . . ?
C201 N21 C246 120.7(4) . . ?
C201 N21 Ce3 118.0(3) . . ?
C246 N21 Ce3 121.3(3) . . ?
C205 N22 C202 105.5(4) . . ?
C205 N22 Ce3 136.4(3) . . ?
C202 N22 Ce3 117.5(3) . . ?
C211 N23 C214 105.3(4) . . ?
C211 N23 Ce3 136.1(3) . . ?
C214 N23 Ce3 112.3(3) . . ?
C215 N24 C216 122.0(4) . . ?
C215 N24 Ce3 111.4(3) . . ?
C216 N24 Ce3 125.8(3) . . ?
C224 N25 C223 122.3(4) . . ?
C224 N25 Ce1 109.2(3) . . ?
C223 N25 Ce1 128.2(3) . . ?
C228 N26 C225 109.7(4) . . ?
C234 N27 C237 104.4(4) . . ?
C234 N27 Ce3 144.8(3) . . ?
C237 N27 Ce3 109.5(3) . . ?
C238 N28 C239 121.2(4) . . ?
C238 N28 Ce3 116.9(3) . . ?
C239 N28 Ce3 121.9(3) . . ?

loop_
_geom_bond_atom_site_label_1
_geom_bond_atom_site_label_2
_geom_bond_distance
_geom_bond_site_symmetry_2
_geom_bond_publ_flag
C1 N1 1.307(6) . ?
C1 C2 1.401(6) . ?
C2 N2 1.390(6) . ?
C2 C3 1.405(6) . ?
C3 C4 1.389(8) . ?
C4 C5 1.405(7) . ?
C5 N2 1.364(6) . ?
C5 C6 1.513(7) . ?
C6 C11 1.516(7) . ?
C6 C9A 1.533(18) . ?
C6 C7 1.542(7) . ?
C6 C9 1.593(9) . ?
C7 C8 1.543(9) . ?
C9 C10 1.530(11) . ?
C9A C10A 1.52(2) . ?
C11 N3 1.357(6) . ?
C11 C12 1.404(7) . ?
C12 C13 1.381(7) . ?
C13 C14 1.395(6) . ?
C14 N3 1.390(6) . ?
C14 C15 1.406(6) . ?
C15 N4 1.303(6) . ?
C16 C17 1.392(6) . ?
C16 N4 1.414(5) . ?
C16 C23 1.417(6) . ?
C17 C19 1.394(6) . ?
C18 C19 1.497(7) . ?
C19 C20 1.393(7) . ?
C20 C22 1.387(7) . ?
C20 C21 1.510(6) . ?
C22 C23 1.396(6) . ?
C23 N5 1.441(6) . ?
C24 N5 1.290(6) . ?
C24 C25 1.431(6) . ?
C25 N6 1.373(6) . ?
C25 C26 1.389(7) . ?
C26 C27 1.391(7) . ?
C27 C28 1.375(7) . ?
C28 N6 1.370(6) . ?
C28 C29 1.513(7) . ?
C29 C34 1.519(7) . ?
C29 C32 1.532(7) . ?
C29 C30 1.539(7) . ?
C30 C31 1.521(8) . ?
C32 C33 1.531(9) . ?
C34 N7 1.364(6) . ?
C34 C35 1.413(7) . ?
C35 C36 1.380(8) . ?
C36 C37 1.398(7) . ?
C37 N7 1.389(6) . ?
C37 C38 1.403(7) . ?
C38 N8 1.297(6) . ?
C39 C46 1.398(6) . ?
C39 C40 1.400(6) . ?
C39 N8 1.401(6) . ?
C40 C41 1.377(7) . ?
C41 C43 1.403(7) . ?
C41 C42 1.516(7) . ?
C43 C45 1.393(7) . ?
C43 C44 1.511(7) . ?
C45 C46 1.385(6) . ?
C46 N1 1.418(6) . ?
C101 N11 1.300(6) . ?
C101 C102 1.406(6) . ?
C102 N12 1.381(6) . ?
C102 C103 1.386(6) . ?
C103 C104 1.390(7) . ?
C104 C105 1.404(7) . ?
C105 N12 1.365(6) . ?
C105 C106 1.520(6) . ?
C106 C111 1.510(6) . ?
C106 C107 1.548(6) . ?
C106 C109 1.549(6) . ?
C107 C108 1.526(7) . ?
C109 C110 1.528(7) . ?
C111 N13 1.364(5) . ?
C111 C112 1.398(6) . ?
C112 C113 1.376(7) . ?
C113 C114 1.404(6) . ?
C114 N13 1.388(6) . ?
C114 C115 1.404(6) . ?
C115 N14 1.322(6) . ?
C116 C117 1.392(6) . ?
C116 C123 1.411(6) . ?
C116 N14 1.420(6) . ?
C117 C118 1.391(6) . ?
C118 C120 1.399(7) . ?
C118 C119 1.491(7) . ?
C120 C122 1.391(7) . ?
C120 C121 1.511(7) . ?
C122 C123 1.391(6) . ?
C123 N15 1.445(6) . ?
C124 N15 1.299(6) . ?
C124 C125 1.423(6) . ?
C125 N16 1.381(6) . ?
C125 C126 1.385(6) . ?
C126 C127 1.378(7) . ?
C127 C128 1.394(6) . ?
C128 N16 1.365(5) . ?
C128 C129 1.505(6) . ?
C129 C134 1.529(6) . ?
C129 C132 1.541(6) . ?
C129 C130 1.551(6) . ?
C130 C131 1.522(6) . ?
C132 C133 1.523(6) . ?
C134 N17 1.362(5) . ?
C134 C135 1.394(6) . ?
C135 C136 1.388(6) . ?
C136 C137 1.401(6) . ?
C137 C138 1.395(6) . ?
C137 N17 1.400(5) . ?
C138 N18 1.302(6) . ?
C139 C140 1.395(6) . ?
C139 C146 1.398(6) . ?
C139 N18 1.406(6) . ?
C140 C141 1.393(6) . ?
C141 C143 1.403(7) . ?
C141 C142 1.507(7) . ?
C143 C145 1.389(6) . ?
C143 C144 1.498(7) . ?
C145 C146 1.394(6) . ?
C146 N11 1.411(6) . ?
C201 N21 1.294(6) . ?
C201 C202 1.404(7) . ?
C202 N22 1.386(6) . ?
C202 C203 1.396(6) . ?
C203 C204 1.378(7) . ?
C204 C205 1.408(6) . ?
C205 N22 1.358(6) . ?
C205 C206 1.511(7) . ?
C206 C211 1.520(7) . ?
C206 C209 1.539(7) . ?
C206 C207 1.542(7) . ?
C207 C208 1.539(8) . ?
C209 C210 1.512(7) . ?
C211 N23 1.353(5) . ?
C211 C212 1.398(7) . ?
C212 C213 1.388(7) . ?
C213 C214 1.399(6) . ?
C214 N23 1.391(6) . ?
C214 C215 1.396(6) . ?
C215 N24 1.305(6) . ?
C216 C217 1.401(6) . ?
C216 N24 1.405(5) . ?
C216 C223 1.414(6) . ?
C217 C218 1.373(6) . ?
C218 C220 1.401(6) . ?
C218 C219 1.510(6) . ?
C220 C222 1.395(6) . ?
C220 C221 1.499(6) . ?
C222 C223 1.394(6) . ?
C223 N25 1.437(5) . ?
C224 N25 1.297(6) . ?
C224 C225 1.418(6) . ?
C225 N26 1.383(6) . ?
C225 C226 1.385(6) . ?
C226 C227 1.394(7) . ?
C227 C228 1.383(7) . ?
C228 N26 1.367(6) . ?
C228 C229 1.515(6) . ?
C229 C234 1.523(6) . ?
C229 C232 1.539(6) . ?
C229 C230 1.563(6) . ?
C230 C231 1.517(7) . ?
C232 C233 1.519(7) . ?
C234 N27 1.364(6) . ?
C234 C235 1.408(6) . ?
C235 C236 1.378(7) . ?
C236 C237 1.387(6) . ?
C237 N27 1.399(5) . ?
C237 C238 1.408(6) . ?
C238 N28 1.293(6) . ?
C239 C240 1.396(6) . ?
C239 C246 1.396(6) . ?
C239 N28 1.410(6) . ?
C240 C241 1.386(7) . ?
C241 C243 1.403(7) . ?
C241 C242 1.506(7) . ?
C243 C245 1.389(7) . ?
C243 C244 1.515(7) . ?
C245 C246 1.390(6) . ?
C246 N21 1.413(6) . ?
C300 C301 1.3900 . ?
C300 C305 1.3900 . ?
C301 C302 1.3900 . ?
C302 C303 1.3900 . ?
C303 C304 1.3900 . ?
C304 C305 1.3900 . ?
C310 C311 1.3900 . ?
C310 C315 1.3900 . ?
C311 C312 1.3900 . ?
C312 C313 1.3900 . ?
C313 C314 1.3900 . ?
C314 C315 1.3900 . ?
C320 C321 1.3900 . ?
C320 C325 1.3900 . ?
C321 C322 1.3900 . ?
C322 C323 1.3900 . ?
C323 C324 1.3900 . ?
C324 C325 1.3900 . ?
C330 C331 1.3900 . ?
C330 C335 1.3900 . ?
C331 C332 1.3900 . ?
C332 C333 1.3900 . ?
C333 C334 1.3900 . ?
C334 C335 1.3900 . ?
C340 C341 1.3900 . ?
C340 C345 1.3900 . ?
C341 C342 1.3900 . ?
C342 C343 1.3900 . ?
C343 C344 1.3900 . ?
C344 C345 1.3900 . ?
C350 C351 1.3900 . ?
C350 C355 1.3900 . ?
C351 C352 1.3900 . ?
C352 C353 1.3900 . ?
C353 C354 1.3900 . ?
C354 C355 1.3900 . ?
C360 C361 1.3900 . ?
C360 C365 1.3900 . ?
C361 C362 1.3900 . ?
C362 C363 1.3900 . ?
C363 C364 1.3900 . ?
C364 C365 1.3900 . ?
C370 C371 1.3900 . ?
C370 C375 1.3900 . ?
C371 C372 1.3900 . ?
C372 C373 1.3900 . ?
C373 C374 1.3900 . ?
C374 C375 1.3900 . ?
C380 C381 1.3900 . ?
C380 C385 1.3900 . ?
C381 C382 1.3900 . ?
C382 C383 1.3900 . ?
C383 C384 1.3900 . ?
C384 C385 1.3900 . ?
C390 C391 1.3900 . ?
C390 C395 1.3900 . ?
C391 C392 1.3900 . ?
C392 C393 1.3900 . ?
C393 C394 1.3900 . ?
C394 C395 1.3900 . ?
Ce1 N3 2.504(4) . ?
Ce1 N2 2.538(4) . ?
Ce1 N1 2.596(4) . ?
Ce1 N8 2.618(4) . ?
Ce1 N7 2.640(4) . ?
Ce1 N25 2.658(4) . ?
Ce1 N4 2.664(4) . ?
Ce2 N13 2.504(4) . ?
Ce2 N12 2.511(4) . ?
Ce2 N11 2.598(4) . ?
Ce2 N18 2.601(4) . ?
Ce2 N14 2.645(4) . ?
Ce2 N17 2.696(4) . ?
Ce2 N5 2.744(4) . ?
Ce3 N23 2.512(4) . ?
Ce3 N22 2.557(4) . ?
Ce3 N28 2.612(4) . ?
Ce3 N24 2.615(4) . ?
Ce3 N21 2.621(4) . ?
Ce3 N27 2.698(4) . ?
Ce3 N15 2.707(4) . ?
